data_1546830
loop_
_publ_author_name
'Emerson-King, Jack'
'Knighton, Richard C.'
'Gyton, Matthew R.'
'Chaplin, Adrian B.'

_publ_section_title
;
 Rotaxane synthesis exploiting the M( <scp>i</scp> )/M( <scp>iii</scp> )
 redox couple
;
_journal_issue 35
_journal_name_full 'Dalton Transactions'
_journal_page_first 11645
_journal_page_last 11655
_journal_paper_doi 10.1039/C7DT02648J
_journal_volume 46
_journal_year 2017
_chemical_formula_moiety 'C62 H66 Ir N3 P2, 2(C32 H12 B F24), C24 H32 O8'
_chemical_formula_sum 'C150 H122 B2 F48 Ir N3 O8 P2'
_chemical_formula_weight 3282.26
_chemical_melting_point ?
_space_group_crystal_system triclinic
_space_group_IT_number 2
_space_group_name_Hall '-P 1'
_space_group_name_H-M_alt 'P -1'
_symmetry_space_group_name_Hall '-P 1'
_symmetry_space_group_name_H-M 'P -1'
_atom_sites_solution_hydrogens mixed
_atom_sites_solution_primary dual
_atom_sites_solution_secondary difmap
_audit_creation_date 2017-04-03
_audit_creation_method
;
Olex2 1.2
(compiled 2017.03.28 svn.r3405 for OlexSys, GUI svn.r5335)
;
_audit_update_record
;
2017-07-19 deposited with the CCDC.
2017-08-15 downloaded from the CCDC.
;
_cell_angle_alpha 75.5500(15)
_cell_angle_beta 84.8989(15)
_cell_angle_gamma 65.815(2)
_cell_formula_units_Z 2
_cell_length_a 16.6021(4)
_cell_length_b 18.6428(4)
_cell_length_c 28.5944(4)
_cell_measurement_reflns_used 54575
_cell_measurement_temperature 150(2)
_cell_measurement_theta_max 31.2370
_cell_measurement_theta_min 3.6310
_cell_volume 7817.1(3)
_computing_cell_refinement 'CrysAlisPro 1.171.38.43f (Rigaku OD, 2015)'
_computing_data_collection 'CrysAlisPro 1.171.38.43f (Rigaku OD, 2015)'
_computing_data_reduction 'CrysAlisPro 1.171.38.43f (Rigaku OD, 2015)'
_computing_molecular_graphics 'Olex2 (Dolomanov et al., 2009)'
_computing_publication_material 'Olex2 (Dolomanov et al., 2009)'
_computing_structure_refinement 'ShelXL (Sheldrick, 2015)'
_computing_structure_solution 'ShelXT (Sheldrick, 2015)'
_diffrn_ambient_temperature 150(2)
_diffrn_detector 'CCD plate'
_diffrn_detector_area_resol_mean 5.3046
_diffrn_detector_type AtlasS2
_diffrn_measured_fraction_theta_full 0.998
_diffrn_measured_fraction_theta_max 0.998
_diffrn_measurement_details
;
List of Runs (angles in degrees, time in seconds):

  # Type    Start    End  Width  t~exp~   \w     \q     \k     \f   Frames
#--------------------------------------------------------------------------
  1  \w    -64.00  57.00   1.00   12.50    --  -23.16  19.00-180.00  121
  2  \w   -110.00 -55.00   1.00   12.50    --  -23.16 178.00 120.00   55
  3  \w     -8.00 100.00   1.00   12.50    --   24.25  77.00   0.00  108
  4  \w     -8.00 100.00   1.00   12.50    --   24.25  77.00-180.00  108
  5  \w     -4.00  97.00   1.00   12.50    --   24.25  57.00 120.00  101
  6  \w    -48.00  52.00   1.00   12.50    --   24.25 -57.00-120.00  100
  7  \w    -74.00 -16.00   1.00   12.50    --  -23.16 116.00  92.00   58
  8  \w   -112.00 -57.00   1.00   12.50    --  -23.16-178.00 -90.00   55
  9  \w     -4.00  97.00   1.00   12.50    --   24.25  57.00 -90.00  101
 10  \w    -20.00  65.00   1.00   12.50    --   24.25 -99.00 -30.00   85
 11  \w    -20.00  65.00   1.00   12.50    --   24.25 -99.00  60.00   85
 12  \w    -20.00  41.00   1.00   12.50    --   24.25 -99.00-120.00   61
 13  \w     34.00 111.00   1.00   12.50    --   24.25-178.00  90.00   77
;
_diffrn_measurement_device 'four-circle diffractometer'
_diffrn_measurement_device_type 'Oxford Diffraction: SuperNova, Dual, Cu at zero, AtlasS2'
_diffrn_measurement_method '\w scans'
_diffrn_orient_matrix_type 'CrysAlisPro convention (1999,Acta A55,543-557)'
_diffrn_orient_matrix_UB_11 -0.0310655000
_diffrn_orient_matrix_UB_12 0.0318654000
_diffrn_orient_matrix_UB_13 -0.0169306000
_diffrn_orient_matrix_UB_21 0.0208947000
_diffrn_orient_matrix_UB_22 -0.0195822000
_diffrn_orient_matrix_UB_23 -0.0187851000
_diffrn_orient_matrix_UB_31 -0.0281478000
_diffrn_orient_matrix_UB_32 -0.0210219000
_diffrn_orient_matrix_UB_33 0.0040983000
_diffrn_radiation_monochromator mirror
_diffrn_radiation_probe x-ray
_diffrn_radiation_type MoK\a
_diffrn_radiation_wavelength 0.71073
_diffrn_reflns_av_R_equivalents 0.0400
_diffrn_reflns_av_unetI/netI 0.0280
_diffrn_reflns_Laue_measured_fraction_full 0.998
_diffrn_reflns_Laue_measured_fraction_max 0.998
_diffrn_reflns_limit_h_max 21
_diffrn_reflns_limit_h_min -21
_diffrn_reflns_limit_k_max 23
_diffrn_reflns_limit_k_min -23
_diffrn_reflns_limit_l_max 36
_diffrn_reflns_limit_l_min -36
_diffrn_reflns_number 199269
_diffrn_reflns_point_group_measured_fraction_full 0.998
_diffrn_reflns_point_group_measured_fraction_max 0.998
_diffrn_reflns_theta_full 27.103
_diffrn_reflns_theta_max 27.103
_diffrn_reflns_theta_min 3.195
_diffrn_source 'micro-focus sealed X-ray tube'
_diffrn_source_type 'SuperNova (Mo) X-ray Source'
_exptl_absorpt_coefficient_mu 0.986
_exptl_absorpt_correction_T_max 1.00000
_exptl_absorpt_correction_T_min 0.87719
_exptl_absorpt_correction_type multi-scan
_exptl_absorpt_process_details
;
CrysAlisPro 1.171.38.43f (Rigaku Oxford Diffraction, 2015)
Empirical absorption correction using spherical harmonics,
 implemented in SCALE3 ABSPACK scaling algorithm.
;
_exptl_crystal_colour yellow
_exptl_crystal_colour_primary yellow
_exptl_crystal_density_diffrn 1.394
_exptl_crystal_density_meas ?
_exptl_crystal_description block
_exptl_crystal_F_000 3312
_exptl_crystal_recrystallization_method 'Crystals grown from CH2Cl2-hexane at 293 K'
_exptl_crystal_size_max 0.3
_exptl_crystal_size_mid 0.28
_exptl_crystal_size_min 0.2
_refine_diff_density_max 0.848
_refine_diff_density_min -0.526
_refine_diff_density_rms 0.066
_refine_ls_extinction_method none
_refine_ls_goodness_of_fit_ref 1.058
_refine_ls_hydrogen_treatment mixed
_refine_ls_matrix_type full
_refine_ls_number_parameters 2274
_refine_ls_number_reflns 34434
_refine_ls_number_restraints 1807
_refine_ls_restrained_S_all 1.187
_refine_ls_R_factor_all 0.0386
_refine_ls_R_factor_gt 0.0312
_refine_ls_shift/su_max 0.004
_refine_ls_shift/su_mean 0.000
_refine_ls_structure_factor_coef Fsqd
_refine_ls_weighting_details 'w=1/[\s^2^(Fo^2^)+(0.0387P)^2^+6.3438P] where P=(Fo^2^+2Fc^2^)/3'
_refine_ls_weighting_scheme calc
_refine_ls_wR_factor_gt 0.0778
_refine_ls_wR_factor_ref 0.0824
_reflns_Friedel_coverage 0.000
_reflns_number_gt 30904
_reflns_number_total 34434
_reflns_threshold_expression 'I > 2\s(I)'
_cod_data_source_file c7dt02648j2.cif
_cod_data_source_block 0286abc17s
_cod_depositor_comments
;
The following automatic conversions were performed:

'_chemical_melting_point' value 'not measured' was changed to '?' -
the value is undefined or not given.

'_exptl_crystal_density_meas' value 'not measured' was changed to '?'
- the value is perceived as not measured.

Automatic conversion script
Id: cif_fix_values 4973 2017-02-22 13:04:09Z antanas 
;
_cod_original_cell_volume 7817.2(3)
_cod_database_code 1546830
_shelx_shelxl_version_number 2014/7
_shelx_space_group_comment
;
The symmetry employed for this shelxl refinement is uniquely defined
by the following loop, which should always be used as a source of
symmetry information in preference to the above space-group names.
They are only intended as comments.
;
_olex2_refinement_description
;
1. Fixed Uiso
 At 1.2 times of:
  All C(H) groups, All C(H,H) groups, All N(H,H) groups, All Ir(H,H) groups
 At 1.5 times of:
  All C(H,H,H) groups
2. Restrained distances
 C28A-C27 \\sim C29-C27 \\sim C30-C27 \\sim C29A-C27 \\sim C30A-C27 \\sim
C28-C27
 with sigma of 0.01
 C28A-C21 \\sim C29-C21 \\sim C30-C21 \\sim C29A-C21 \\sim C30A-C21 \\sim
C28-C21
 with sigma of 0.01
 C28-C29 \\sim C29-C30 \\sim C30-C28 \\sim C28A-C29A \\sim C29A-C30A \\sim
C30A-C28A
 with sigma of 0.01
 C207-F101 \\sim C207-F102 \\sim C207-F103 \\sim C207-F201 \\sim C207-F202
\\sim C207-F203
 with sigma of 0.01
 F101-F102 \\sim F102-F103 \\sim F103-F101 \\sim F201-F202 \\sim F202-F203
\\sim F203-F201
 with sigma of 0.01
 C203-F101 \\sim C203-F102 \\sim C203-F103 \\sim C203-F201 \\sim C203-F202
\\sim C203-F203
 with sigma of 0.01
 C215-F107 \\sim C215-F108 \\sim C215-F109 \\sim C215-F207 \\sim C215-F208
\\sim C215-F209
 with sigma of 0.01
 F107-F108 \\sim F108-F109 \\sim F109-F107 \\sim F207-F208 \\sim F208-F209
\\sim F209-F207
 with sigma of 0.01
 C211-F107 \\sim C211-F108 \\sim C211-F109 \\sim C211-F207 \\sim C211-F208
\\sim C211-F209
 with sigma of 0.01
 C231-F119 \\sim C231-F120 \\sim C231-F121 \\sim C231-F219 \\sim C231-F220
\\sim C231-F221
 with sigma of 0.01
 F119-F120 \\sim F120-F121 \\sim F121-F119 \\sim F219-F220 \\sim F220-F221
\\sim F221-F219
 with sigma of 0.01
 C227-F119 \\sim C227-F120 \\sim C227-F121 \\sim C227-F219 \\sim C227-F220
\\sim C227-F221
 with sigma of 0.01
 C223-F113 \\sim C223-F114 \\sim C223-F115 \\sim C323-F213 \\sim C323-F214
\\sim C323-F215
 with sigma of 0.01
 F113-F114 \\sim F114-F115 \\sim F115-F113 \\sim F213-F214 \\sim F214-F215
\\sim F215-F213
 with sigma of 0.01
 C219-F113 \\sim C219-F114 \\sim C219-F115 \\sim C219-F213 \\sim C219-F214
\\sim C219-F215
 with sigma of 0.01
 C219-C223 \\sim C219-C323
 with sigma of 0.01
 C423-F313 \\sim C423-F314 \\sim C423-F315 \\sim C423-F413 \\sim C423-F414
\\sim C423-F415
 with sigma of 0.01
 F313-F314 \\sim F314-F315 \\sim F315-F313 \\sim F413-F414 \\sim F414-F415
\\sim F415-F413
 with sigma of 0.01
 C419-F313 \\sim C419-F314 \\sim C419-F315 \\sim C419-F413 \\sim C419-F414
\\sim C419-F415
 with sigma of 0.01
 C431-F319 \\sim C431-F320 \\sim C431-F321 \\sim C431-F419 \\sim C431-F420
\\sim C431-F421
 with sigma of 0.01
 F319-F320 \\sim F320-F321 \\sim F321-F319 \\sim F419-F420 \\sim F420-F421
\\sim F421-F419
 with sigma of 0.01
 C427-F319 \\sim C427-F320 \\sim C427-F321 \\sim C427-F419 \\sim C427-F420
\\sim C427-F421
 with sigma of 0.01
 C432-F322 \\sim C432-F323 \\sim C432-F324 \\sim C432-F422 \\sim C432-F423
\\sim C432-F424
 with sigma of 0.01
 F322-F323 \\sim F323-F324 \\sim F324-F322 \\sim F422-F423 \\sim F423-F424
\\sim F424-F422
 with sigma of 0.01
 C429-F322 \\sim C429-F323 \\sim C429-F324 \\sim C429-F422 \\sim C429-F423
\\sim C429-F424
 with sigma of 0.01
 C408-F304 \\sim C408-F305 \\sim C408-F306 \\sim C508-F404 \\sim C508-F405
\\sim C508-F406
 with sigma of 0.01
 F304-F305 \\sim F305-F306 \\sim F306-F304 \\sim F404-F405 \\sim F405-F406
\\sim F406-F404
 with sigma of 0.01
 C405-F304 \\sim C405-F305 \\sim C405-F306 \\sim C405-F404 \\sim C405-F405
\\sim C405-F406
 with sigma of 0.01
 C405-C408 \\sim C405-C508
 with sigma of 0.01
 O93-C92 \\sim O93-C92A \\sim O90A-C91A \\sim O90-C91 \\sim O90-C89 \\sim
O90A-C89A \\sim O87-C88 ~
 O87-C88A
 with sigma of 0.01
 C92A-C91A \\sim C92-C91 \\sim C89-C88 \\sim C89A-C88A
 with sigma of 0.01
 C216-F210 \\sim C216-F211 \\sim C216-F212 \\sim C216-F110 \\sim C216-F111
\\sim C216-F112
 with sigma of 0.01
 F210-F211 \\sim F211-F212 \\sim F212-F210 \\sim F110-F111 \\sim F111-F112
\\sim F112-F110
 with sigma of 0.01
 C213-F210 \\sim C213-F211 \\sim C213-F212 \\sim C213-F110 \\sim C213-F111
\\sim C213-F112
 with sigma of 0.01
 Ir1-H1A \\sim Ir1-H1B
 with sigma of 0.01
3. Uiso/Uaniso restraints and constraints
C28A \\sim C29 \\sim C30A \\sim C28 \\sim C29A \\sim C30 \\sim O93 \\sim O87
\\sim C92 \\sim C88 \\sim C89 \\sim O90A \\sim O90 \\sim C89A \\sim C91A \\sim
C91 \\sim C92A \\sim C88A \\sim C81 \\sim C86 \\sim C85 \\sim C84 \\sim C83
\\sim C82 \\sim F101 \\sim F102 \\sim F103 \\sim F104 \\sim F105 \\sim F106
\\sim F107 \\sim F108 \\sim F109 \\sim F110 \\sim F111 \\sim F112 \\sim F113
\\sim F114 \\sim F115 \\sim F116 \\sim F117 \\sim F118 \\sim F119 \\sim F120
\\sim F121 \\sim F122 \\sim F123 \\sim F124 \\sim F201 \\sim F202 \\sim F203
\\sim F207 \\sim F208 \\sim F209 \\sim F210 \\sim F211 \\sim F212 \\sim F213
\\sim F214 \\sim F215 \\sim F219 \\sim F220 \\sim F221 \\sim F301 \\sim F302
\\sim F303 \\sim F304 \\sim F305 \\sim F306 \\sim F307 \\sim F308 \\sim F309
\\sim F310 \\sim F311 \\sim F312 \\sim F313 \\sim F314 \\sim F315 \\sim F316
\\sim F317 \\sim F318 \\sim F319 \\sim F320 \\sim F321 \\sim F322 \\sim F323
\\sim F324 \\sim F404 \\sim F405 \\sim F406 \\sim F413 \\sim F414 \\sim F415
\\sim F419 \\sim F420 \\sim F421 \\sim F422 \\sim F423 \\sim F424 \\sim C223
\\sim C323 \\sim C408 \\sim C508: within 2A with sigma of 0.01 and sigma for
terminal atoms of 0.02
Uanis(C28A) \\sim Ueq, Uanis(C29) \\sim Ueq, Uanis(C30A) \\sim Ueq, Uanis(C28)
\\sim Ueq, Uanis(C29A) \\sim Ueq, Uanis(C30) \\sim Ueq, Uanis(O93) \\sim Ueq,
Uanis(O87) \\sim Ueq, Uanis(C92) \\sim Ueq, Uanis(C88) \\sim Ueq, Uanis(C89)
\\sim Ueq, Uanis(O90A) \\sim Ueq, Uanis(O90) \\sim Ueq, Uanis(C89A) \\sim Ueq,
Uanis(C91A) \\sim Ueq, Uanis(C91) \\sim Ueq, Uanis(C92A) \\sim Ueq, Uanis(C88A)
\\sim Ueq, Uanis(C81) \\sim Ueq, Uanis(C86) \\sim Ueq, Uanis(C85) \\sim Ueq,
Uanis(C84) \\sim Ueq, Uanis(C83) \\sim Ueq, Uanis(C82) \\sim Ueq, Uanis(F101)
\\sim Ueq, Uanis(F102) \\sim Ueq, Uanis(F103) \\sim Ueq, Uanis(F104) \\sim Ueq,
Uanis(F105) \\sim Ueq, Uanis(F106) \\sim Ueq, Uanis(F107) \\sim Ueq,
Uanis(F108) \\sim Ueq, Uanis(F109) \\sim Ueq, Uanis(F110) \\sim Ueq,
Uanis(F111) \\sim Ueq, Uanis(F112) \\sim Ueq, Uanis(F113) \\sim Ueq,
Uanis(F114) \\sim Ueq, Uanis(F115) \\sim Ueq, Uanis(F116) \\sim Ueq,
Uanis(F117) \\sim Ueq, Uanis(F118) \\sim Ueq, Uanis(F119) \\sim Ueq,
Uanis(F120) \\sim Ueq, Uanis(F121) \\sim Ueq, Uanis(F122) \\sim Ueq,
Uanis(F123) \\sim Ueq, Uanis(F124) \\sim Ueq, Uanis(F201) \\sim Ueq,
Uanis(F202) \\sim Ueq, Uanis(F203) \\sim Ueq, Uanis(F207) \\sim Ueq,
Uanis(F208) \\sim Ueq, Uanis(F209) \\sim Ueq, Uanis(F210) \\sim Ueq,
Uanis(F211) \\sim Ueq, Uanis(F212) \\sim Ueq, Uanis(F213) \\sim Ueq,
Uanis(F214) \\sim Ueq, Uanis(F215) \\sim Ueq, Uanis(F219) \\sim Ueq,
Uanis(F220) \\sim Ueq, Uanis(F221) \\sim Ueq, Uanis(F301) \\sim Ueq,
Uanis(F302) \\sim Ueq, Uanis(F303) \\sim Ueq, Uanis(F304) \\sim Ueq,
Uanis(F305) \\sim Ueq, Uanis(F306) \\sim Ueq, Uanis(F307) \\sim Ueq,
Uanis(F308) \\sim Ueq, Uanis(F309) \\sim Ueq, Uanis(F310) \\sim Ueq,
Uanis(F311) \\sim Ueq, Uanis(F312) \\sim Ueq, Uanis(F313) \\sim Ueq,
Uanis(F314) \\sim Ueq, Uanis(F315) \\sim Ueq, Uanis(F316) \\sim Ueq,
Uanis(F317) \\sim Ueq, Uanis(F318) \\sim Ueq, Uanis(F319) \\sim Ueq,
Uanis(F320) \\sim Ueq, Uanis(F321) \\sim Ueq, Uanis(F322) \\sim Ueq,
Uanis(F323) \\sim Ueq, Uanis(F324) \\sim Ueq, Uanis(F404) \\sim Ueq,
Uanis(F405) \\sim Ueq, Uanis(F406) \\sim Ueq, Uanis(F413) \\sim Ueq,
Uanis(F414) \\sim Ueq, Uanis(F415) \\sim Ueq, Uanis(F419) \\sim Ueq,
Uanis(F420) \\sim Ueq, Uanis(F421) \\sim Ueq, Uanis(F422) \\sim Ueq,
Uanis(F423) \\sim Ueq, Uanis(F424) \\sim Ueq, Uanis(C223) \\sim Ueq,
Uanis(C323) \\sim Ueq, Uanis(C408) \\sim Ueq, Uanis(C508) \\sim Ueq: with sigma
of 0.007 and sigma for terminal atoms of 0.02
Uanis(C408) = Uanis(C508)
Uanis(C223) = Uanis(C323)
4. Others
 Sof(C28A)=Sof(H28D)=Sof(H28E)=Sof(H28F)=Sof(C29A)=Sof(H29D)=Sof(H29E)=
 Sof(H29F)=Sof(C30A)=Sof(H30D)=Sof(H30E)=Sof(H30F)=1-FVAR(1)
 Sof(C28)=Sof(H28A)=Sof(H28B)=Sof(H28C)=Sof(C29)=Sof(H29A)=Sof(H29B)=Sof(H29C)=
 Sof(C30)=Sof(H30A)=Sof(H30B)=Sof(H30C)=FVAR(1)
 Sof(O90A)=Sof(C88A)=Sof(H88C)=Sof(H88D)=Sof(C89A)=Sof(H89C)=Sof(H89D)=
 Sof(C91A)=Sof(H91C)=Sof(H91D)=Sof(C92A)=Sof(H92C)=Sof(H92D)=1-FVAR(2)
 Sof(O90)=Sof(C88)=Sof(H88A)=Sof(H88B)=Sof(C89)=Sof(H89A)=Sof(H89B)=Sof(C91)=
 Sof(H91A)=Sof(H91B)=Sof(C92)=Sof(H92A)=Sof(H92B)=FVAR(2)
 Sof(F201)=Sof(F202)=Sof(F203)=1-FVAR(3)
 Sof(F101)=Sof(F102)=Sof(F103)=FVAR(3)
 Sof(F207)=Sof(F208)=Sof(F209)=1-FVAR(4)
 Sof(F107)=Sof(F108)=Sof(F109)=FVAR(4)
 Sof(F210)=Sof(F211)=Sof(F212)=1-FVAR(5)
 Sof(F110)=Sof(F111)=Sof(F112)=FVAR(5)
 Sof(F219)=Sof(F220)=Sof(F221)=1-FVAR(6)
 Sof(F119)=Sof(F120)=Sof(F121)=FVAR(6)
 Sof(F213)=Sof(F214)=Sof(F215)=Sof(C323)=1-FVAR(7)
 Sof(F113)=Sof(F114)=Sof(F115)=Sof(C223)=FVAR(7)
 Sof(F413)=Sof(F414)=Sof(F415)=1-FVAR(8)
 Sof(F313)=Sof(F314)=Sof(F315)=FVAR(8)
 Sof(F419)=Sof(F420)=Sof(F421)=1-FVAR(9)
 Sof(F319)=Sof(F320)=Sof(F321)=FVAR(9)
 Sof(F422)=Sof(F423)=Sof(F424)=1-FVAR(10)
 Sof(F322)=Sof(F323)=Sof(F324)=FVAR(10)
 Sof(F404)=Sof(F405)=Sof(F406)=Sof(C508)=1-FVAR(11)
 Sof(F304)=Sof(F305)=Sof(F306)=Sof(C408)=FVAR(11)
5.a Secondary CH2 refined with riding coordinates:
 N15(H15A,H15B), C14(H14A,H14B), C16(H16A,H16B), C72(H72A,H72B), C73(H73A,
 H73B), C75(H75A,H75B), C76(H76A,H76B), C78(H78A,H78B), C79(H79A,H79B),
 C88(H88A,H88B), C88A(H88C,H88D), C89(H89A,H89B), C89A(H89C,H89D), C91(H91A,
 H91B), C91A(H91C,H91D), C92(H92A,H92B), C92A(H92C,H92D), C94(H94A,H94B),
 C95(H95A,H95B)
5.b Aromatic/amide H refined with riding coordinates:
 C3(H3), C4(H4), C5(H5), C6(H6), C9(H9), C10(H10), C12(H12), C18(H18),
 C20(H20), C22(H22), C33(H33), C34(H34), C35(H35), C36(H36), C37(H37), C39(H39),
  C40(H40), C41(H41), C42(H42), C43(H43), C45(H45), C46(H46), C47(H47),
 C48(H48), C49(H49), C53(H53), C54(H54), C55(H55), C56(H56), C57(H57), C59(H59),
  C60(H60), C61(H61), C62(H62), C63(H63), C65(H65), C66(H66), C67(H67),
 C68(H68), C69(H69), C202(H202), C204(H204), C206(H206), C210(H210), C212(H212),
  C214(H214), C218(H218), C220(H220), C222(H222), C226(H226), C228(H228),
 C230(H230), C402(H402), C404(H404), C406(H406), C410(H410), C412(H412),
 C414(H414), C418(H418), C420(H420), C422(H422), C426(H426), C428(H428),
 C430(H430), C82(H82), C83(H83), C84(H84), C85(H85), C98(H98), C99(H99),
 C100(H100), C101(H101)
5.c Idealised Me refined as rotating group:
 C24(H24A,H24B,H24C), C25(H25A,H25B,H25C), C26(H26A,H26B,H26C), C28(H28A,H28B,
 H28C), C28A(H28D,H28E,H28F), C29(H29A,H29B,H29C), C29A(H29D,H29E,H29F),
 C30(H30A,H30B,H30C), C30A(H30D,H30E,H30F)
;
_olex2_submission_special_instructions 'No special instructions were received'
_oxdiff_exptl_absorpt_empirical_details
;
Empirical correction (ABSPACK) includes:
- Absorption correction using spherical harmonics
- Frame scaling
;
_oxdiff_exptl_absorpt_empirical_full_max 1.318
_oxdiff_exptl_absorpt_empirical_full_min 0.712

loop_
_space_group_symop_operation_xyz
'x, y, z'
'-x, -y, -z'

loop_
_atom_site_label
_atom_site_type_symbol
_atom_site_fract_x
_atom_site_fract_y
_atom_site_fract_z
_atom_site_U_iso_or_equiv
_atom_site_adp_type
_atom_site_occupancy
_atom_site_site_symmetry_order
_atom_site_calc_flag
_atom_site_refinement_flags_posn
_atom_site_refinement_flags_adp
_atom_site_refinement_flags_occupancy
_atom_site_disorder_assembly
_atom_site_disorder_group
Ir1 Ir 0.73691(2) 0.90840(2) 0.61504(2) 0.01912(3) Uani 1 1 d D . . . .
H1A H 0.7038(15) 0.9948(11) 0.6216(9) 0.023 Uiso 1 1 d DR . . . .
H1B H 0.6848(15) 0.9468(14) 0.5673(7) 0.023 Uiso 1 1 d DR . . . .
P31 P 0.60888(4) 0.90314(3) 0.65144(2) 0.02029(11) Uani 1 1 d . . . . .
P51 P 0.84011(3) 0.94321(3) 0.56740(2) 0.01991(10) Uani 1 1 d . . . . .
N2 N 0.79009(12) 0.78245(11) 0.61393(7) 0.0252(4) Uani 1 1 d . . . . .
N13 N 0.81601(11) 0.85009(11) 0.67954(6) 0.0216(4) Uani 1 1 d . . . . .
N15 N 0.87185(13) 0.88736(13) 0.82799(7) 0.0291(4) Uani 1 1 d . . . . .
H15A H 0.8917 0.8341 0.8434 0.035 Uiso 1 1 calc R . . . .
H15B H 0.8119 0.9075 0.8258 0.035 Uiso 1 1 calc R . . . .
C3 C 0.77312(18) 0.75136(16) 0.58028(10) 0.0365(6) Uani 1 1 d . . . . .
H3 H 0.7321 0.7869 0.5550 0.044 Uiso 1 1 calc R . . . .
C4 C 0.8125(2) 0.67022(18) 0.58070(12) 0.0543(8) Uani 1 1 d . . . . .
H4 H 0.7989 0.6503 0.5563 0.065 Uiso 1 1 calc R . . . .
C5 C 0.8719(3) 0.61851(18) 0.61726(13) 0.0611(9) Uani 1 1 d . . . . .
H5 H 0.9013 0.5625 0.6178 0.073 Uiso 1 1 calc R . . . .
C6 C 0.8883(2) 0.64886(16) 0.65308(11) 0.0478(7) Uani 1 1 d . . . . .
H6 H 0.9280 0.6138 0.6790 0.057 Uiso 1 1 calc R . . . .
C7 C 0.84617(16) 0.73130(14) 0.65083(8) 0.0287(5) Uani 1 1 d . . . . .
C8 C 0.86093(15) 0.76859(14) 0.68700(8) 0.0260(5) Uani 1 1 d . . . . .
C9 C 0.91967(17) 0.72529(16) 0.72600(9) 0.0344(5) Uani 1 1 d . . . . .
H9 H 0.9490 0.6681 0.7316 0.041 Uiso 1 1 calc R . . . .
C10 C 0.93526(17) 0.76516(17) 0.75626(9) 0.0361(6) Uani 1 1 d . . . . .
H10 H 0.9768 0.7361 0.7822 0.043 Uiso 1 1 calc R . . . .
C11 C 0.88967(15) 0.84846(16) 0.74857(8) 0.0297(5) Uani 1 1 d . . . . .
C12 C 0.83015(14) 0.88822(14) 0.71008(8) 0.0244(4) Uani 1 1 d . . . . .
H12 H 0.7979 0.9450 0.7051 0.029 Uiso 1 1 calc R . . . .
C14 C 0.90968(16) 0.89572(17) 0.77825(8) 0.0325(5) Uani 1 1 d . . . . .
H14A H 0.9745 0.8770 0.7810 0.039 Uiso 1 1 calc R . . . .
H14B H 0.8856 0.9536 0.7612 0.039 Uiso 1 1 calc R . . . .
C16 C 0.89812(17) 0.93213(17) 0.85697(9) 0.0327(5) Uani 1 1 d . . . . .
H16A H 0.9632 0.9132 0.8571 0.039 Uiso 1 1 calc R . . . .
H16B H 0.8726 0.9907 0.8414 0.039 Uiso 1 1 calc R . . . .
C17 C 0.86687(16) 0.91934(16) 0.90823(8) 0.0307(5) Uani 1 1 d . . . . .
C18 C 0.91771(17) 0.85191(16) 0.94272(9) 0.0346(5) Uani 1 1 d . . . . .
H18 H 0.9717 0.8141 0.9336 0.041 Uiso 1 1 calc R . . . .
C19 C 0.89098(18) 0.83860(17) 0.99057(9) 0.0374(6) Uani 1 1 d . . . . .
C20 C 0.81005(18) 0.89532(17) 1.00185(9) 0.0390(6) Uani 1 1 d . . . . .
H20 H 0.7895 0.8862 1.0340 0.047 Uiso 1 1 calc R . . . .
C21 C 0.75823(17) 0.96401(16) 0.96862(9) 0.0356(5) Uani 1 1 d D . . . .
C22 C 0.78865(16) 0.97545(16) 0.92146(9) 0.0327(5) Uani 1 1 d . . . . .
H22 H 0.7552 1.0225 0.8980 0.039 Uiso 1 1 calc R . . . .
C23 C 0.9457(2) 0.76540(19) 1.02983(10) 0.0525(8) Uani 1 1 d . . . . .
C24 C 1.0407(2) 0.7238(2) 1.01325(12) 0.0713(11) Uani 1 1 d . . . . .
H24A H 1.0398 0.7023 0.9854 0.107 Uiso 1 1 calc GR . . . .
H24B H 1.0751 0.6793 1.0397 0.107 Uiso 1 1 calc GR . . . .
H24C H 1.0677 0.7631 1.0041 0.107 Uiso 1 1 calc GR . . . .
C25 C 0.9522(3) 0.7924(2) 1.07539(11) 0.0645(10) Uani 1 1 d . . . . .
H25A H 0.9791 0.8319 1.0673 0.097 Uiso 1 1 calc GR . . . .
H25B H 0.9886 0.7454 1.0999 0.097 Uiso 1 1 calc GR . . . .
H25C H 0.8929 0.8173 1.0880 0.097 Uiso 1 1 calc GR . . . .
C26 C 0.9012(3) 0.7064(2) 1.04177(14) 0.0786(12) Uani 1 1 d . . . . .
H26A H 0.8411 0.7333 1.0529 0.118 Uiso 1 1 calc GR . . . .
H26B H 0.9350 0.6597 1.0673 0.118 Uiso 1 1 calc GR . . . .
H26C H 0.8988 0.6880 1.0129 0.118 Uiso 1 1 calc GR . . . .
C27 C 0.67080(19) 1.02597(18) 0.98287(10) 0.0495(7) Uani 1 1 d D . . . .
C28 C 0.6420(4) 1.0010(4) 1.0334(2) 0.090(3) Uani 0.606(6) 1 d D U P A 1
H28A H 0.6326 0.9513 1.0369 0.135 Uiso 0.606(6) 1 calc GR . P A 1
H28B H 0.5868 1.0441 1.0399 0.135 Uiso 0.606(6) 1 calc GR . P A 1
H28C H 0.6878 0.9912 1.0564 0.135 Uiso 0.606(6) 1 calc GR . P A 1
C28A C 0.6261(6) 1.0929(5) 0.9411(3) 0.108(5) Uani 0.394(6) 1 d D U P A 2
H28D H 0.6608 1.1256 0.9306 0.162 Uiso 0.394(6) 1 calc GR . P A 2
H28E H 0.5671 1.1268 0.9504 0.162 Uiso 0.394(6) 1 calc GR . P A 2
H28F H 0.6207 1.0705 0.9145 0.162 Uiso 0.394(6) 1 calc GR . P A 2
C29 C 0.5961(3) 1.0457(4) 0.9478(2) 0.079(2) Uani 0.606(6) 1 d D U P A 1
H29A H 0.6106 1.0691 0.9152 0.118 Uiso 0.606(6) 1 calc GR . P A 1
H29B H 0.5410 1.0846 0.9579 0.118 Uiso 0.606(6) 1 calc GR . P A 1
H29C H 0.5890 0.9961 0.9478 0.118 Uiso 0.606(6) 1 calc GR . P A 1
C29A C 0.6886(5) 1.0544(6) 1.0243(3) 0.084(3) Uani 0.394(6) 1 d D U P A 2
H29D H 0.7242 1.0076 1.0492 0.126 Uiso 0.394(6) 1 calc GR . P A 2
H29E H 0.6325 1.0851 1.0380 0.126 Uiso 0.394(6) 1 calc GR . P A 2
H29F H 0.7208 1.0892 1.0125 0.126 Uiso 0.394(6) 1 calc GR . P A 2
C30 C 0.6804(4) 1.1068(3) 0.9779(3) 0.084(2) Uani 0.606(6) 1 d D U P A 1
H30A H 0.7248 1.0990 1.0012 0.125 Uiso 0.606(6) 1 calc GR . P A 1
H30B H 0.6235 1.1481 0.9843 0.125 Uiso 0.606(6) 1 calc GR . P A 1
H30C H 0.6990 1.1244 0.9451 0.125 Uiso 0.606(6) 1 calc GR . P A 1
C30A C 0.6127(5) 0.9779(5) 1.0024(4) 0.075(3) Uani 0.394(6) 1 d D U P A 2
H30D H 0.5950 0.9630 0.9757 0.112 Uiso 0.394(6) 1 calc GR . P A 2
H30E H 0.5599 1.0116 1.0173 0.112 Uiso 0.394(6) 1 calc GR . P A 2
H30F H 0.6464 0.9289 1.0265 0.112 Uiso 0.394(6) 1 calc GR . P A 2
C32 C 0.52397(14) 0.90682(13) 0.61289(8) 0.0242(4) Uani 1 1 d . . . . .
C33 C 0.53393(16) 0.91438(15) 0.56342(9) 0.0298(5) Uani 1 1 d . . . . .
H33 H 0.5872 0.9155 0.5488 0.036 Uiso 1 1 calc R . . . .
C34 C 0.46642(17) 0.92034(17) 0.53496(10) 0.0378(6) Uani 1 1 d . . . . .
H34 H 0.4737 0.9258 0.5011 0.045 Uiso 1 1 calc R . . . .
C35 C 0.38911(17) 0.91832(16) 0.55594(10) 0.0379(6) Uani 1 1 d . . . . .
H35 H 0.3430 0.9226 0.5366 0.046 Uiso 1 1 calc R . . . .
C36 C 0.37886(16) 0.91010(16) 0.60500(10) 0.0365(6) Uani 1 1 d . . . . .
H36 H 0.3256 0.9086 0.6194 0.044 Uiso 1 1 calc R . . . .
C37 C 0.44557(16) 0.90395(16) 0.63349(9) 0.0322(5) Uani 1 1 d . . . . .
H37 H 0.4380 0.8977 0.6674 0.039 Uiso 1 1 calc R . . . .
C38 C 0.54382(14) 0.98328(14) 0.68251(8) 0.0240(4) Uani 1 1 d . . . . .
C39 C 0.53719(15) 1.06162(14) 0.66279(9) 0.0301(5) Uani 1 1 d . . . . .
H39 H 0.5711 1.0718 0.6354 0.036 Uiso 1 1 calc R . . . .
C40 C 0.48147(17) 1.12507(16) 0.68269(10) 0.0381(6) Uani 1 1 d . . . . .
H40 H 0.4777 1.1783 0.6690 0.046 Uiso 1 1 calc R . . . .
C41 C 0.43169(17) 1.11106(17) 0.72228(10) 0.0399(6) Uani 1 1 d . . . . .
H41 H 0.3931 1.1547 0.7356 0.048 Uiso 1 1 calc R . . . .
C42 C 0.43786(16) 1.03360(18) 0.74257(9) 0.0376(6) Uani 1 1 d . . . . .
H42 H 0.4039 1.0240 0.7701 0.045 Uiso 1 1 calc R . . . .
C43 C 0.49336(15) 0.96980(16) 0.72302(9) 0.0310(5) Uani 1 1 d . . . . .
H43 H 0.4972 0.9166 0.7372 0.037 Uiso 1 1 calc R . . . .
C44 C 0.63026(14) 0.80958(14) 0.69728(8) 0.0260(5) Uani 1 1 d . . . . .
C45 C 0.62256(19) 0.74446(16) 0.68603(10) 0.0400(6) Uani 1 1 d . . . . .
H45 H 0.6021 0.7496 0.6549 0.048 Uiso 1 1 calc R . . . .
C46 C 0.6448(2) 0.67165(19) 0.72038(13) 0.0564(8) Uani 1 1 d . . . . .
H46 H 0.6401 0.6269 0.7125 0.068 Uiso 1 1 calc R . . . .
C47 C 0.6737(2) 0.66396(19) 0.76571(12) 0.0541(8) Uani 1 1 d . . . . .
H47 H 0.6871 0.6145 0.7893 0.065 Uiso 1 1 calc R . . . .
C48 C 0.68317(18) 0.72732(19) 0.77700(10) 0.0449(7) Uani 1 1 d . . . . .
H48 H 0.7039 0.7216 0.8082 0.054 Uiso 1 1 calc R . . . .
C49 C 0.66248(15) 0.79998(16) 0.74276(9) 0.0321(5) Uani 1 1 d . . . . .
H49 H 0.6704 0.8434 0.7504 0.039 Uiso 1 1 calc R . . . .
C52 C 0.79694(15) 1.04399(13) 0.52684(8) 0.0240(4) Uani 1 1 d . . . . .
C53 C 0.72464(18) 1.10678(15) 0.53934(9) 0.0357(6) Uani 1 1 d . . . . .
H53 H 0.6955 1.0971 0.5689 0.043 Uiso 1 1 calc R . . . .
C54 C 0.6945(2) 1.18374(16) 0.50904(10) 0.0445(7) Uani 1 1 d . . . . .
H54 H 0.6453 1.2265 0.5182 0.053 Uiso 1 1 calc R . . . .
C55 C 0.73522(19) 1.19849(16) 0.46585(9) 0.0389(6) Uani 1 1 d . . . . .
H55 H 0.7140 1.2511 0.4450 0.047 Uiso 1 1 calc R . . . .
C56 C 0.80631(17) 1.13706(17) 0.45310(9) 0.0371(6) Uani 1 1 d . . . . .
H56 H 0.8345 1.1471 0.4233 0.044 Uiso 1 1 calc R . . . .
C57 C 0.83788(16) 1.06008(16) 0.48322(9) 0.0319(5) Uani 1 1 d . . . . .
H57 H 0.8878 1.0180 0.4740 0.038 Uiso 1 1 calc R . . . .
C58 C 0.89853(15) 0.87949(14) 0.52565(8) 0.0249(4) Uani 1 1 d . . . . .
C59 C 0.84884(17) 0.86253(17) 0.49653(9) 0.0359(6) Uani 1 1 d . . . . .
H59 H 0.7865 0.8827 0.4996 0.043 Uiso 1 1 calc R . . . .
C60 C 0.8897(2) 0.8165(2) 0.46315(11) 0.0468(7) Uani 1 1 d . . . . .
H60 H 0.8552 0.8056 0.4433 0.056 Uiso 1 1 calc R . . . .
C61 C 0.9803(2) 0.78655(18) 0.45865(10) 0.0437(7) Uani 1 1 d . . . . .
H61 H 1.0081 0.7544 0.4361 0.052 Uiso 1 1 calc R . . . .
C62 C 1.03027(18) 0.80332(17) 0.48701(10) 0.0399(6) Uani 1 1 d . . . . .
H62 H 1.0926 0.7832 0.4837 0.048 Uiso 1 1 calc R . . . .
C63 C 0.98970(16) 0.84956(15) 0.52033(9) 0.0314(5) Uani 1 1 d . . . . .
H63 H 1.0245 0.8609 0.5397 0.038 Uiso 1 1 calc R . . . .
C64 C 0.92727(14) 0.94389(14) 0.60144(8) 0.0237(4) Uani 1 1 d . . . . .
C65 C 0.98344(14) 0.87076(14) 0.63042(8) 0.0257(4) Uani 1 1 d . . . . .
H65 H 0.9785 0.8220 0.6297 0.031 Uiso 1 1 calc R . . . .
C66 C 1.04630(16) 0.86834(16) 0.66030(9) 0.0334(5) Uani 1 1 d . . . . .
H66 H 1.0841 0.8182 0.6799 0.040 Uiso 1 1 calc R . . . .
C67 C 1.05383(19) 0.93865(19) 0.66148(11) 0.0472(7) Uani 1 1 d . . . . .
H67 H 1.0963 0.9373 0.6822 0.057 Uiso 1 1 calc R . . . .
C68 C 0.9995(2) 1.01121(19) 0.63241(13) 0.0560(9) Uani 1 1 d . . . . .
H68 H 1.0055 1.0596 0.6328 0.067 Uiso 1 1 calc R . . . .
C69 C 0.93585(18) 1.01403(16) 0.60251(11) 0.0412(6) Uani 1 1 d . . . . .
H69 H 0.8984 1.0643 0.5829 0.049 Uiso 1 1 calc R . . . .
F101 F 0.4536(7) 0.2570(4) 0.9596(3) 0.129(4) Uani 0.577(15) 1 d D U P B 1
F102 F 0.4180(7) 0.3451(5) 0.99910(19) 0.098(2) Uani 0.577(15) 1 d D U P B 1
F103 F 0.3232(4) 0.3080(7) 0.9830(3) 0.114(3) Uani 0.577(15) 1 d D U P B 1
F104 F 0.1483(2) 0.4480(3) 0.83863(12) 0.1656(19) Uani 1 1 d . U . . .
F105 F 0.21602(15) 0.47270(17) 0.77693(9) 0.0925(9) Uani 1 1 d . U . . .
F106 F 0.14377(14) 0.56420(16) 0.81095(11) 0.0995(10) Uani 1 1 d . U . . .
F107 F 0.2628(3) 0.6568(4) 0.99462(16) 0.080(2) Uani 0.599(6) 1 d D U P C 1
F108 F 0.3909(3) 0.5981(3) 1.02148(13) 0.0850(16) Uani 0.599(6) 1 d D U P C 1
F109 F 0.3277(5) 0.7221(3) 1.01425(16) 0.101(2) Uani 0.599(6) 1 d D U P C 1
F110 F 0.4127(6) 0.8545(4) 0.80654(14) 0.088(2) Uani 0.588(11) 1 d D U P D 1
F111 F 0.3955(6) 0.8896(3) 0.8712(2) 0.088(2) Uani 0.588(11) 1 d D U P D 1
F112 F 0.5217(3) 0.8140(4) 0.8511(4) 0.103(2) Uani 0.588(11) 1 d D U P D 1
F113 F 0.5264(3) 0.5209(3) 0.63386(15) 0.123(2) Uani 0.774(6) 1 d D U P E 1
F114 F 0.6322(3) 0.5405(3) 0.6590(2) 0.1219(19) Uani 0.774(6) 1 d D U P E 1
F115 F 0.6099(2) 0.4372(2) 0.69465(13) 0.0965(14) Uani 0.774(6) 1 d D U P E 1
F116 F 0.28548(17) 0.77553(15) 0.64979(7) 0.0789(7) Uani 1 1 d . U . . .
F117 F 0.30987(19) 0.82009(14) 0.70667(8) 0.0910(8) Uani 1 1 d . U . . .
F118 F 0.22539(13) 0.75622(16) 0.71800(8) 0.0916(8) Uani 1 1 d . U . . .
F119 F 0.7966(3) 0.22906(19) 0.89344(17) 0.0840(16) Uani 0.688(9) 1 d D U P F 1
F120 F 0.6867(3) 0.2506(3) 0.8536(3) 0.114(2) Uani 0.688(9) 1 d D U P F 1
F121 F 0.7912(6) 0.2793(3) 0.8190(2) 0.145(3) Uani 0.688(9) 1 d D U P F 1
F122 F 0.84324(11) 0.46585(12) 0.91838(8) 0.0652(5) Uani 1 1 d . U . . .
F123 F 0.75698(12) 0.57980(11) 0.87649(7) 0.0574(5) Uani 1 1 d . U . . .
F124 F 0.72319(13) 0.53737(13) 0.94835(7) 0.0644(5) Uani 1 1 d . U . . .
F201 F 0.3223(6) 0.3337(6) 0.9937(3) 0.088(3) Uani 0.423(15) 1 d D U P B 2
F202 F 0.4072(11) 0.2525(3) 0.9551(3) 0.105(3) Uani 0.423(15) 1 d D U P B 2
F203 F 0.4561(8) 0.3135(8) 0.9891(4) 0.109(4) Uani 0.423(15) 1 d D U P B 2
F207 F 0.3772(4) 0.6681(7) 1.02514(18) 0.090(3) Uani 0.401(6) 1 d D U P C 2
F208 F 0.2557(4) 0.7381(4) 0.9916(2) 0.090(3) Uani 0.401(6) 1 d D U P C 2
F209 F 0.3029(7) 0.6140(5) 1.0027(3) 0.093(3) Uani 0.401(6) 1 d D U P C 2
F210 F 0.4492(9) 0.8636(6) 0.8856(3) 0.090(3) Uani 0.412(11) 1 d D U P D 2
F211 F 0.5125(5) 0.8127(4) 0.8297(3) 0.073(3) Uani 0.412(11) 1 d D U P D 2
F212 F 0.3771(5) 0.8818(5) 0.8239(5) 0.112(4) Uani 0.412(11) 1 d D U P D 2
F213 F 0.6491(6) 0.4885(10) 0.6889(4) 0.144(6) Uani 0.226(6) 1 d D U P E 2
F214 F 0.5498(12) 0.4917(10) 0.6451(5) 0.122(5) Uani 0.226(6) 1 d D U P E 2
F215 F 0.5840(8) 0.5935(7) 0.6341(4) 0.097(4) Uani 0.226(6) 1 d D U P E 2
F219 F 0.7348(9) 0.2847(5) 0.8106(2) 0.104(4) Uani 0.312(9) 1 d D U P F 2
F220 F 0.8271(4) 0.2482(7) 0.8659(6) 0.115(4) Uani 0.312(9) 1 d D U P F 2
F221 F 0.7063(9) 0.2344(5) 0.8806(5) 0.121(5) Uani 0.312(9) 1 d D U P F 2
C201 C 0.40357(15) 0.49315(14) 0.86157(9) 0.0309(5) Uani 1 1 d . . . . .
C202 C 0.42069(17) 0.43228(15) 0.90401(10) 0.0377(6) Uani 1 1 d . . . . .
H202 H 0.4704 0.4198 0.9234 0.045 Uiso 1 1 calc R . . . .
C203 C 0.36770(18) 0.38917(16) 0.91900(11) 0.0427(6) Uani 1 1 d D . . . .
C204 C 0.29455(19) 0.40608(17) 0.89160(11) 0.0426(6) Uani 1 1 d . . . . .
H204 H 0.2583 0.3768 0.9016 0.051 Uiso 1 1 calc R . . . .
C205 C 0.27542(18) 0.46602(17) 0.84967(10) 0.0385(6) Uani 1 1 d . . . . .
C206 C 0.32959(16) 0.50821(15) 0.83480(9) 0.0327(5) Uani 1 1 d . . . . .
H206 H 0.3156 0.5486 0.8054 0.039 Uiso 1 1 calc R . . . .
C207 C 0.3896(2) 0.32411(19) 0.96417(14) 0.0627(9) Uani 1 1 d D . . . .
C208 C 0.1962(2) 0.4874(2) 0.81976(12) 0.0488(7) Uani 1 1 d . . . . .
C209 C 0.42946(14) 0.62197(14) 0.87205(8) 0.0262(5) Uani 1 1 d . . . . .
C210 C 0.39270(15) 0.61741(14) 0.91793(9) 0.0293(5) Uani 1 1 d . . . . .
H210 H 0.3817 0.5708 0.9330 0.035 Uiso 1 1 calc R . . . .
C211 C 0.37154(16) 0.67817(15) 0.94240(9) 0.0330(5) Uani 1 1 d D . . . .
C212 C 0.38604(16) 0.74725(16) 0.92199(9) 0.0331(5) Uani 1 1 d . . . . .
H212 H 0.3715 0.7890 0.9387 0.040 Uiso 1 1 calc R . . . .
C213 C 0.42239(15) 0.75378(14) 0.87651(9) 0.0306(5) Uani 1 1 d D . . . .
C214 C 0.44405(15) 0.69246(14) 0.85231(9) 0.0282(5) Uani 1 1 d . . . . .
H214 H 0.4696 0.6984 0.8213 0.034 Uiso 1 1 calc R . . . .
C215 C 0.3330(2) 0.66899(18) 0.99172(10) 0.0494(7) Uani 1 1 d D . . . .
C216 C 0.43878(18) 0.82755(17) 0.85293(10) 0.0470(7) Uani 1 1 d D . . . .
C217 C 0.45665(16) 0.58027(16) 0.78649(9) 0.0324(5) Uani 1 1 d . . . . .
C218 C 0.51461(19) 0.5385(2) 0.75415(11) 0.0468(7) Uani 1 1 d . . . . .
H218 H 0.5633 0.4894 0.7668 0.056 Uiso 1 1 calc R . . . .
C219 C 0.5034(2) 0.5663(2) 0.70492(12) 0.0577(9) Uani 1 1 d D . . . .
C220 C 0.4345(2) 0.6377(2) 0.68457(11) 0.0560(9) Uani 1 1 d . . . . .
H220 H 0.4272 0.6569 0.6505 0.067 Uiso 1 1 calc R . . . .
C221 C 0.37622(19) 0.68045(19) 0.71537(9) 0.0409(6) Uani 1 1 d . . . . .
C222 C 0.38755(16) 0.65143(16) 0.76502(9) 0.0321(5) Uani 1 1 d . . . . .
H222 H 0.3460 0.6817 0.7853 0.039 Uiso 1 1 calc R . . . .
C223 C 0.5688(3) 0.5137(3) 0.67379(17) 0.0804(13) Uani 0.774(6) 1 d D U P E 1
C224 C 0.3006(2) 0.7570(2) 0.69710(11) 0.0574(9) Uani 1 1 d . . . . .
C225 C 0.56764(16) 0.49032(15) 0.86114(9) 0.0323(5) Uani 1 1 d . . . . .
C226 C 0.61032(18) 0.41119(17) 0.85526(11) 0.0427(6) Uani 1 1 d . . . . .
H226 H 0.5773 0.3878 0.8437 0.051 Uiso 1 1 calc R . . . .
C227 C 0.69964(17) 0.36570(17) 0.86587(11) 0.0436(6) Uani 1 1 d D . . . .
C228 C 0.75031(16) 0.39698(16) 0.88307(9) 0.0375(6) Uani 1 1 d . . . . .
H228 H 0.8115 0.3660 0.8900 0.045 Uiso 1 1 calc R . . . .
C229 C 0.70949(16) 0.47427(15) 0.88981(8) 0.0315(5) Uani 1 1 d . . . . .
C230 C 0.62012(15) 0.51989(15) 0.87895(9) 0.0293(5) Uani 1 1 d . . . . .
H230 H 0.5940 0.5732 0.8839 0.035 Uiso 1 1 calc R . . . .
C231 C 0.7426(2) 0.2824(2) 0.85704(13) 0.0693(11) Uani 1 1 d D . . . .
C232 C 0.75828(17) 0.51279(17) 0.90850(10) 0.0398(6) Uani 1 1 d . . . . .
C323 C 0.5708(7) 0.5362(6) 0.6676(3) 0.0804(13) Uani 0.226(6) 1 d D U P E 2
B200 B 0.46389(17) 0.54615(17) 0.84520(11) 0.0301(6) Uani 1 1 d . . . . .
F301 F 0.75787(19) 0.38562(15) 0.33598(14) 0.1175(12) Uani 1 1 d . U . . .
F302 F 0.84520(18) 0.29597(12) 0.39069(9) 0.0838(7) Uani 1 1 d . U . . .
F303 F 0.89416(18) 0.33974(14) 0.32448(9) 0.0874(8) Uani 1 1 d . U . . .
F304 F 0.9966(5) 0.4255(5) 0.4910(3) 0.116(3) Uani 0.514(10) 1 d D U P G 1
F305 F 0.8829(7) 0.4092(4) 0.52185(17) 0.102(2) Uani 0.514(10) 1 d D U P G 1
F306 F 0.8865(6) 0.5265(4) 0.5048(2) 0.097(2) Uani 0.514(10) 1 d D U P G 1
F307 F 1.02388(16) 0.58068(15) 0.16516(8) 0.0869(7) Uani 1 1 d . U . . .
F308 F 1.0525(2) 0.46533(15) 0.20954(9) 0.1001(9) Uani 1 1 d . U . . .
F309 F 1.15248(14) 0.51190(18) 0.19567(9) 0.1010(9) Uani 1 1 d . U . . .
F310 F 1.18253(16) 0.53504(15) 0.37708(11) 0.0967(9) Uani 1 1 d . U . . .
F311 F 1.19959(13) 0.62851(14) 0.32087(10) 0.0838(7) Uani 1 1 d . U . . .
F312 F 1.10185(13) 0.65968(14) 0.37497(9) 0.0725(6) Uani 1 1 d . U . . .
F313 F 0.6334(6) 0.8853(3) 0.1489(2) 0.103(3) Uani 0.525(11) 1 d D U P H 1
F314 F 0.6709(8) 0.7935(5) 0.11233(17) 0.112(3) Uani 0.525(11) 1 d D U P H 1
F315 F 0.7664(4) 0.8161(7) 0.1422(3) 0.131(4) Uani 0.525(11) 1 d D U P H 1
F316 F 0.4873(2) 0.6734(2) 0.21974(11) 0.1244(12) Uani 1 1 d . U . . .
F317 F 0.47698(15) 0.69817(16) 0.28729(10) 0.0901(8) Uani 1 1 d . U . . .
F318 F 0.55841(16) 0.58199(15) 0.27826(14) 0.1180(12) Uani 1 1 d . U . . .
F319 F 0.7528(4) 1.00437(18) 0.3149(2) 0.117(3) Uani 0.704(7) 1 d D U P I 1
F320 F 0.8838(2) 0.9164(3) 0.31193(17) 0.0782(14) Uani 0.704(7) 1 d D U P I 1
F321 F 0.7914(3) 0.9461(3) 0.25786(12) 0.0890(15) Uani 0.704(7) 1 d D U P I 1
F322 F 0.5921(7) 0.8984(3) 0.4411(4) 0.099(3) Uani 0.525(14) 1 d D U P J 1
F323 F 0.5749(4) 0.7953(5) 0.4369(2) 0.0581(17) Uani 0.525(14) 1 d D U P J 1
F324 F 0.6789(5) 0.7815(6) 0.48015(15) 0.083(2) Uani 0.525(14) 1 d D U P J 1
F404 F 0.9520(7) 0.4239(4) 0.5104(3) 0.109(3) Uani 0.486(10) 1 d D U P G 2
F405 F 0.8264(7) 0.4184(5) 0.5193(2) 0.106(2) Uani 0.486(10) 1 d D U P G 2
F406 F 0.8344(7) 0.5313(4) 0.5097(2) 0.106(3) Uani 0.486(10) 1 d D U P G 2
F413 F 0.7322(8) 0.7719(4) 0.1169(3) 0.109(3) Uani 0.475(11) 1 d D U P H 2
F414 F 0.7334(8) 0.8539(5) 0.1536(2) 0.103(3) Uani 0.475(11) 1 d D U P H 2
F415 F 0.6131(4) 0.8609(7) 0.1320(3) 0.138(4) Uani 0.475(11) 1 d D U P H 2
F419 F 0.8771(5) 0.9125(6) 0.2896(4) 0.099(4) Uani 0.296(7) 1 d D U P I 2
F420 F 0.7416(7) 0.9926(5) 0.2790(4) 0.109(4) Uani 0.296(7) 1 d D U P I 2
F421 F 0.8087(7) 0.9715(6) 0.3429(3) 0.087(3) Uani 0.296(7) 1 d D U P I 2
F422 F 0.6764(6) 0.7529(4) 0.47606(19) 0.077(3) Uani 0.475(14) 1 d D U P J 2
F423 F 0.6384(6) 0.8773(5) 0.4610(3) 0.067(2) Uani 0.475(14) 1 d D U P J 2
F424 F 0.5600(3) 0.8283(7) 0.4354(3) 0.062(2) Uani 0.475(14) 1 d D U P J 2
C401 C 0.82864(16) 0.56652(15) 0.35978(9) 0.0327(5) Uani 1 1 d . . . . .
C402 C 0.82458(16) 0.50232(15) 0.34494(10) 0.0338(5) Uani 1 1 d . . . . .
H402 H 0.8106 0.5098 0.3121 0.041 Uiso 1 1 calc R . . . .
C403 C 0.84024(19) 0.42778(16) 0.37639(11) 0.0413(6) Uani 1 1 d . . . . .
C404 C 0.8602(3) 0.41440(19) 0.42408(12) 0.0631(10) Uani 1 1 d . . . . .
H404 H 0.8700 0.3637 0.4457 0.076 Uiso 1 1 calc R . . . .
C405 C 0.8656(3) 0.47677(19) 0.43990(12) 0.0698(11) Uani 1 1 d D . . . .
C406 C 0.8501(2) 0.55095(17) 0.40819(11) 0.0496(7) Uani 1 1 d . . . . .
H406 H 0.8543 0.5926 0.4200 0.060 Uiso 1 1 calc R . . . .
C407 C 0.8333(2) 0.36302(18) 0.35703(13) 0.0530(8) Uani 1 1 d . . . . .
C408 C 0.9095(6) 0.4601(4) 0.4890(3) 0.0775(17) Uani 0.514(10) 1 d D U P G 1
C409 C 0.92098(16) 0.62679(14) 0.30079(10) 0.0349(5) Uani 1 1 d . . . . .
C410 C 0.95117(17) 0.59331(15) 0.26077(10) 0.0373(6) Uani 1 1 d . . . . .
H410 H 0.9103 0.5889 0.2416 0.045 Uiso 1 1 calc R . . . .
C411 C 1.04067(19) 0.56603(16) 0.24838(11) 0.0446(7) Uani 1 1 d . . . . .
C412 C 1.10147(18) 0.57157(17) 0.27570(12) 0.0493(8) Uani 1 1 d . . . . .
H412 H 1.1620 0.5535 0.2671 0.059 Uiso 1 1 calc R . . . .
C413 C 1.07314(18) 0.60377(17) 0.31571(12) 0.0457(7) Uani 1 1 d . . . . .
C414 C 0.98496(17) 0.63061(16) 0.32786(11) 0.0405(6) Uani 1 1 d . . . . .
H414 H 0.9670 0.6525 0.3556 0.049 Uiso 1 1 calc R . . . .
C415 C 1.0673(2) 0.5311(2) 0.20502(13) 0.0583(9) Uani 1 1 d . . . . .
C416 C 1.1388(2) 0.6073(2) 0.34763(16) 0.0614(9) Uani 1 1 d . . . . .
C417 C 0.74781(16) 0.67558(14) 0.27717(9) 0.0304(5) Uani 1 1 d . . . . .
C418 C 0.75160(18) 0.72536(16) 0.23190(10) 0.0380(6) Uani 1 1 d . . . . .
H418 H 0.8004 0.7404 0.2253 0.046 Uiso 1 1 calc R . . . .
C419 C 0.68702(19) 0.75326(17) 0.19664(10) 0.0455(7) Uani 1 1 d D . . . .
C420 C 0.6160(2) 0.73137(18) 0.20409(11) 0.0479(7) Uani 1 1 d . . . . .
H420 H 0.5727 0.7490 0.1795 0.057 Uiso 1 1 calc R . . . .
C421 C 0.61001(18) 0.68331(17) 0.24822(11) 0.0414(6) Uani 1 1 d . . . . .
C422 C 0.67355(16) 0.65713(15) 0.28418(10) 0.0335(5) Uani 1 1 d . . . . .
H422 H 0.6662 0.6256 0.3146 0.040 Uiso 1 1 calc R . . . .
C423 C 0.6905(2) 0.8102(2) 0.15035(12) 0.0691(11) Uani 1 1 d D . . . .
C424 C 0.5339(2) 0.6590(2) 0.25839(14) 0.0567(8) Uani 1 1 d . . . . .
C425 C 0.78667(15) 0.72945(14) 0.34265(9) 0.0300(5) Uani 1 1 d . . . . .
C426 C 0.80803(16) 0.79502(15) 0.31996(10) 0.0357(6) Uani 1 1 d . . . . .
H426 H 0.8481 0.7894 0.2939 0.043 Uiso 1 1 calc R . . . .
C427 C 0.77331(16) 0.86749(15) 0.33386(11) 0.0388(6) Uani 1 1 d D . . . .
C428 C 0.71695(17) 0.87773(15) 0.37273(10) 0.0374(6) Uani 1 1 d . . . . .
H428 H 0.6937 0.9272 0.3828 0.045 Uiso 1 1 calc R . . . .
C429 C 0.69580(16) 0.81389(15) 0.39624(9) 0.0338(5) Uani 1 1 d D . . . .
C430 C 0.72873(16) 0.74174(15) 0.38123(9) 0.0308(5) Uani 1 1 d . . . . .
H430 H 0.7113 0.6995 0.3977 0.037 Uiso 1 1 calc R . . . .
C431 C 0.79959(19) 0.93431(18) 0.30737(13) 0.0584(9) Uani 1 1 d D . . . .
C432 C 0.63913(19) 0.82045(16) 0.43977(11) 0.0464(7) Uani 1 1 d D . . . .
C508 C 0.8674(6) 0.4631(4) 0.4951(2) 0.0775(17) Uani 0.486(10) 1 d D U P G 2
B400 B 0.82004(18) 0.64950(16) 0.32040(11) 0.0305(6) Uani 1 1 d . . . . .
O71 O 0.93611(13) 0.70512(12) 0.87004(7) 0.0459(5) Uani 1 1 d . . . . .
O74 O 0.74900(13) 0.80613(12) 0.86904(7) 0.0418(4) Uani 1 1 d . . . . .
O77 O 0.67352(12) 0.97586(12) 0.83378(7) 0.0428(4) Uani 1 1 d . . . . .
O80 O 0.74741(15) 1.06023(15) 0.75798(11) 0.0708(7) Uani 1 1 d . . . . .
O87 O 0.87604(14) 1.10756(14) 0.76938(10) 0.0602(6) Uani 1 1 d D U . . .
O90 O 1.0113(3) 1.0250(2) 0.8549(2) 0.0535(12) Uani 0.512(6) 1 d D U P K 1
O90A O 1.0357(3) 1.0361(3) 0.8207(2) 0.0567(13) Uani 0.488(6) 1 d D U P K 2
O93 O 1.12123(13) 0.87132(13) 0.84543(10) 0.0599(6) Uani 1 1 d D U . . .
O96 O 1.07190(11) 0.73766(11) 0.84868(6) 0.0352(4) Uani 1 1 d . . . . .
C72 C 0.86515(19) 0.6796(2) 0.87145(12) 0.0493(7) Uani 1 1 d . . . . .
H72A H 0.8859 0.6213 0.8872 0.059 Uiso 1 1 calc R . . . .
H72B H 0.8456 0.6876 0.8381 0.059 Uiso 1 1 calc R . . . .
C73 C 0.7896(2) 0.72706(19) 0.89876(12) 0.0488(7) Uani 1 1 d . . . . .
H73A H 0.7467 0.7015 0.9064 0.059 Uiso 1 1 calc R . . . .
H73B H 0.8109 0.7293 0.9294 0.059 Uiso 1 1 calc R . . . .
C75 C 0.67574(19) 0.85766(19) 0.89122(11) 0.0457(7) Uani 1 1 d . . . . .
H75A H 0.6966 0.8750 0.9161 0.055 Uiso 1 1 calc R . . . .
H75B H 0.6388 0.8284 0.9071 0.055 Uiso 1 1 calc R . . . .
C76 C 0.62290(19) 0.9295(2) 0.85349(12) 0.0486(7) Uani 1 1 d . . . . .
H76A H 0.6058 0.9117 0.8275 0.058 Uiso 1 1 calc R . . . .
H76B H 0.5683 0.9633 0.8678 0.058 Uiso 1 1 calc R . . . .
C78 C 0.6225(2) 1.0473(2) 0.80006(13) 0.0587(9) Uani 1 1 d . . . . .
H78A H 0.5664 1.0769 0.8149 0.070 Uiso 1 1 calc R . . . .
H78B H 0.6083 1.0332 0.7716 0.070 Uiso 1 1 calc R . . . .
C79 C 0.6725(3) 1.0997(2) 0.78454(14) 0.0662(10) Uani 1 1 d . . . . .
H79A H 0.6342 1.1524 0.7641 0.079 Uiso 1 1 calc R . . . .
H79B H 0.6918 1.1097 0.8132 0.079 Uiso 1 1 calc R . . . .
C81 C 0.7682(3) 1.1111(2) 0.71977(15) 0.0620(9) Uani 1 1 d . U . . .
C82 C 0.7249(3) 1.1355(3) 0.67626(18) 0.0844(12) Uani 1 1 d . U . . .
H82 H 0.6792 1.1189 0.6728 0.101 Uiso 1 1 calc R . . . .
C83 C 0.7478(4) 1.1841(3) 0.63751(18) 0.0924(13) Uani 1 1 d . U . . .
H83 H 0.7173 1.2020 0.6075 0.111 Uiso 1 1 calc R . . . .
C84 C 0.8145(4) 1.2061(3) 0.64267(17) 0.0870(12) Uani 1 1 d . U . . .
H84 H 0.8305 1.2394 0.6159 0.104 Uiso 1 1 calc R . . . .
C85 C 0.8587(3) 1.1812(2) 0.68546(16) 0.0722(10) Uani 1 1 d . U . . .
H85 H 0.9054 1.1971 0.6880 0.087 Uiso 1 1 calc R . . . .
C86 C 0.8369(2) 1.1334(2) 0.72518(14) 0.0557(8) Uani 1 1 d . U . . .
C88 C 0.9373(5) 1.1356(5) 0.7840(3) 0.0452(16) Uani 0.512(6) 1 d D U P K 1
H88A H 0.9126 1.1954 0.7743 0.054 Uiso 0.512(6) 1 calc R . P K 1
H88B H 0.9934 1.1150 0.7667 0.054 Uiso 0.512(6) 1 calc R . P K 1
C88A C 0.9337(7) 1.1488(6) 0.7672(4) 0.058(2) Uani 0.488(6) 1 d D U P K 2
H88C H 0.9007 1.2083 0.7596 0.069 Uiso 0.488(6) 1 calc R . P K 2
H88D H 0.9810 1.1339 0.7433 0.069 Uiso 0.488(6) 1 calc R . P K 2
C89 C 0.9570(5) 1.1088(4) 0.8382(3) 0.0511(16) Uani 0.512(6) 1 d D U P K 1
H89A H 0.9864 1.1408 0.8465 0.061 Uiso 0.512(6) 1 calc R . P K 1
H89B H 0.9004 1.1213 0.8556 0.061 Uiso 0.512(6) 1 calc R . P K 1
C89A C 0.9699(6) 1.1156(4) 0.8190(3) 0.0561(18) Uani 0.488(6) 1 d D U P K 2
H89C H 0.9961 1.1501 0.8273 0.067 Uiso 0.488(6) 1 calc R . P K 2
H89D H 0.9223 1.1136 0.8421 0.067 Uiso 0.488(6) 1 calc R . P K 2
C91 C 1.1017(4) 1.0048(4) 0.8436(3) 0.0637(17) Uani 0.512(6) 1 d D U P K 1
H91A H 1.1243 1.0396 0.8545 0.076 Uiso 0.512(6) 1 calc R . P K 1
H91B H 1.1111 1.0101 0.8084 0.076 Uiso 0.512(6) 1 calc R . P K 1
C91A C 1.0757(5) 0.9994(4) 0.8677(3) 0.0587(17) Uani 0.488(6) 1 d D U P K 2
H91C H 1.0348 0.9845 0.8915 0.070 Uiso 0.488(6) 1 calc R . P K 2
H91D H 1.0960 1.0353 0.8791 0.070 Uiso 0.488(6) 1 calc R . P K 2
C92 C 1.1474(6) 0.9148(4) 0.8721(3) 0.0495(18) Uani 0.512(6) 1 d D U P K 1
H92A H 1.2124 0.8966 0.8725 0.059 Uiso 0.512(6) 1 calc R . P K 1
H92B H 1.1264 0.9074 0.9057 0.059 Uiso 0.512(6) 1 calc R . P K 1
C92A C 1.1546(6) 0.9234(5) 0.8581(4) 0.061(2) Uani 0.488(6) 1 d D U P K 2
H92C H 1.1906 0.9397 0.8315 0.073 Uiso 0.488(6) 1 calc R . P K 2
H92D H 1.1926 0.8948 0.8874 0.073 Uiso 0.488(6) 1 calc R . P K 2
C94 C 1.18327(18) 0.79095(19) 0.85207(15) 0.0559(9) Uani 1 1 d . . . . .
H94A H 1.1920 0.7646 0.8869 0.067 Uiso 1 1 calc R . . . .
H94B H 1.2407 0.7895 0.8385 0.067 Uiso 1 1 calc R . . . .
C95 C 1.14906(17) 0.74715(18) 0.82677(11) 0.0421(6) Uani 1 1 d . . . . .
H95A H 1.1350 0.7774 0.7927 0.050 Uiso 1 1 calc R . . . .
H95B H 1.1960 0.6931 0.8268 0.050 Uiso 1 1 calc R . . . .
C97 C 1.08445(16) 0.67154(15) 0.88629(8) 0.0321(5) Uani 1 1 d . . . . .
C98 C 1.16313(19) 0.62281(18) 0.91157(10) 0.0428(6) Uani 1 1 d . . . . .
H98 H 1.2137 0.6348 0.9034 0.051 Uiso 1 1 calc R . . . .
C99 C 1.1686(2) 0.55723(19) 0.94831(11) 0.0542(8) Uani 1 1 d . . . . .
H99 H 1.2228 0.5238 0.9653 0.065 Uiso 1 1 calc R . . . .
C100 C 1.0969(3) 0.5405(2) 0.96010(12) 0.0641(10) Uani 1 1 d . . . . .
H100 H 1.1011 0.4951 0.9855 0.077 Uiso 1 1 calc R . . . .
C101 C 1.0166(2) 0.5886(2) 0.93569(12) 0.0580(8) Uani 1 1 d . . . . .
H101 H 0.9663 0.5766 0.9449 0.070 Uiso 1 1 calc R . . . .
C102 C 1.01040(18) 0.65385(17) 0.89816(9) 0.0387(6) Uani 1 1 d . . . . .

loop_
_atom_site_aniso_label
_atom_site_aniso_U_11
_atom_site_aniso_U_22
_atom_site_aniso_U_33
_atom_site_aniso_U_23
_atom_site_aniso_U_13
_atom_site_aniso_U_12
Ir1 0.01945(4) 0.02248(4) 0.01650(4) -0.00272(3) -0.00111(3) -0.01025(3)
P31 0.0210(3) 0.0243(3) 0.0176(2) -0.0037(2) 0.0000(2) -0.0117(2)
P51 0.0200(2) 0.0245(3) 0.0171(2) -0.0033(2) -0.0008(2) -0.0116(2)
N2 0.0275(9) 0.0257(9) 0.0258(9) -0.0063(8) 0.0001(8) -0.0136(8)
N13 0.0198(8) 0.0275(9) 0.0166(8) -0.0014(7) 0.0007(7) -0.0110(7)
N15 0.0252(9) 0.0451(12) 0.0206(9) -0.0067(8) -0.0005(7) -0.0181(9)
C3 0.0459(15) 0.0327(13) 0.0346(13) -0.0096(11) -0.0076(11) -0.0171(12)
C4 0.079(2) 0.0356(15) 0.0548(19) -0.0181(14) -0.0142(17) -0.0215(15)
C5 0.085(3) 0.0249(14) 0.072(2) -0.0119(14) -0.0139(19) -0.0169(15)
C6 0.0600(19) 0.0258(13) 0.0495(17) 0.0008(12) -0.0146(14) -0.0118(13)
C7 0.0329(12) 0.0234(11) 0.0283(12) -0.0006(9) -0.0020(9) -0.0126(10)
C8 0.0266(11) 0.0268(11) 0.0228(11) 0.0006(9) -0.0004(9) -0.0124(9)
C9 0.0338(13) 0.0324(13) 0.0281(12) 0.0039(10) -0.0070(10) -0.0094(10)
C10 0.0332(13) 0.0455(15) 0.0231(12) 0.0027(10) -0.0093(10) -0.0136(11)
C11 0.0263(11) 0.0459(14) 0.0183(10) -0.0037(10) 0.0002(9) -0.0180(11)
C12 0.0233(10) 0.0317(12) 0.0188(10) -0.0044(9) 0.0021(8) -0.0128(9)
C14 0.0304(12) 0.0527(16) 0.0189(11) -0.0050(10) -0.0026(9) -0.0224(11)
C16 0.0321(12) 0.0466(15) 0.0265(12) -0.0093(11) -0.0013(10) -0.0221(11)
C17 0.0302(12) 0.0421(14) 0.0255(11) -0.0097(10) -0.0010(9) -0.0190(11)
C18 0.0315(12) 0.0424(14) 0.0274(12) -0.0116(11) -0.0024(10) -0.0099(11)
C19 0.0435(15) 0.0415(15) 0.0254(12) -0.0101(11) -0.0008(11) -0.0136(12)
C20 0.0450(15) 0.0466(16) 0.0280(13) -0.0144(11) 0.0071(11) -0.0190(13)
C21 0.0342(13) 0.0392(14) 0.0366(14) -0.0148(11) 0.0024(11) -0.0148(11)
C22 0.0314(12) 0.0368(13) 0.0311(12) -0.0074(10) -0.0046(10) -0.0140(11)
C23 0.068(2) 0.0473(17) 0.0271(14) -0.0064(12) -0.0042(13) -0.0083(15)
C24 0.070(2) 0.063(2) 0.0404(18) -0.0059(16) -0.0149(16) 0.0127(18)
C25 0.076(2) 0.069(2) 0.0293(15) -0.0100(15) -0.0113(15) -0.0090(19)
C26 0.122(4) 0.052(2) 0.051(2) 0.0037(17) -0.008(2) -0.032(2)
C27 0.0395(15) 0.0546(18) 0.0516(18) -0.0238(15) 0.0087(13) -0.0111(14)
C28 0.068(4) 0.088(5) 0.072(4) -0.024(4) 0.027(4) 0.008(4)
C28A 0.080(7) 0.076(7) 0.110(8) -0.031(6) 0.032(6) 0.025(6)
C29 0.036(3) 0.101(5) 0.086(5) -0.053(4) -0.004(3) 0.005(3)
C29A 0.066(6) 0.094(7) 0.110(7) -0.082(6) 0.034(5) -0.023(5)
C30 0.060(4) 0.058(4) 0.137(7) -0.052(4) 0.017(4) -0.014(3)
C30A 0.039(4) 0.101(7) 0.091(7) -0.041(5) 0.022(4) -0.028(4)
C32 0.0236(10) 0.0252(11) 0.0266(11) -0.0060(9) -0.0020(9) -0.0122(9)
C33 0.0276(11) 0.0374(13) 0.0284(12) -0.0093(10) -0.0002(9) -0.0160(10)
C34 0.0372(14) 0.0522(16) 0.0307(13) -0.0132(12) -0.0057(11) -0.0213(12)
C35 0.0294(12) 0.0427(15) 0.0482(16) -0.0124(12) -0.0103(11) -0.0177(11)
C36 0.0260(12) 0.0412(14) 0.0496(16) -0.0135(12) 0.0009(11) -0.0191(11)
C37 0.0301(12) 0.0405(14) 0.0321(13) -0.0092(11) 0.0023(10) -0.0202(11)
C38 0.0206(10) 0.0292(11) 0.0231(11) -0.0079(9) -0.0022(8) -0.0093(9)
C39 0.0272(11) 0.0306(12) 0.0322(12) -0.0086(10) 0.0001(9) -0.0106(10)
C40 0.0353(13) 0.0312(13) 0.0456(15) -0.0134(11) -0.0050(11) -0.0077(11)
C41 0.0281(12) 0.0457(16) 0.0430(15) -0.0238(13) -0.0026(11) -0.0036(11)
C42 0.0273(12) 0.0538(17) 0.0312(13) -0.0172(12) 0.0036(10) -0.0123(12)
C43 0.0265(11) 0.0378(13) 0.0295(12) -0.0093(10) 0.0038(9) -0.0136(10)
C44 0.0213(10) 0.0289(11) 0.0251(11) 0.0002(9) 0.0020(9) -0.0114(9)
C45 0.0485(16) 0.0344(14) 0.0385(14) -0.0005(11) -0.0048(12) -0.0217(12)
C46 0.070(2) 0.0349(16) 0.063(2) 0.0059(14) -0.0078(17) -0.0280(15)
C47 0.0451(16) 0.0425(17) 0.0566(19) 0.0223(14) -0.0080(14) -0.0176(14)
C48 0.0332(14) 0.0565(18) 0.0324(14) 0.0122(12) -0.0066(11) -0.0170(13)
C49 0.0255(11) 0.0415(14) 0.0276(12) -0.0009(10) -0.0003(9) -0.0158(10)
C52 0.0274(11) 0.0262(11) 0.0200(10) 0.0008(8) -0.0071(8) -0.0146(9)
C53 0.0496(15) 0.0296(13) 0.0236(12) -0.0037(10) 0.0017(11) -0.0132(11)
C54 0.0660(19) 0.0263(13) 0.0323(14) -0.0045(11) -0.0010(13) -0.0108(13)
C55 0.0548(16) 0.0319(13) 0.0294(13) 0.0079(10) -0.0136(12) -0.0226(12)
C56 0.0363(13) 0.0476(15) 0.0256(12) 0.0086(11) -0.0047(10) -0.0241(12)
C57 0.0244(11) 0.0401(14) 0.0274(12) 0.0033(10) -0.0043(9) -0.0147(10)
C58 0.0280(11) 0.0288(11) 0.0200(10) -0.0051(9) 0.0018(9) -0.0139(9)
C59 0.0316(13) 0.0501(16) 0.0341(13) -0.0185(12) 0.0025(10) -0.0200(12)
C60 0.0499(17) 0.065(2) 0.0401(15) -0.0286(14) 0.0037(13) -0.0283(15)
C61 0.0516(17) 0.0453(16) 0.0335(14) -0.0205(12) 0.0065(12) -0.0135(13)
C62 0.0311(13) 0.0460(16) 0.0346(14) -0.0129(12) 0.0065(11) -0.0069(11)
C63 0.0278(12) 0.0386(13) 0.0282(12) -0.0082(10) 0.0014(9) -0.0138(10)
C64 0.0214(10) 0.0319(12) 0.0212(10) -0.0066(9) -0.0006(8) -0.0138(9)
C65 0.0227(10) 0.0297(12) 0.0259(11) -0.0036(9) 0.0002(9) -0.0136(9)
C66 0.0247(11) 0.0413(14) 0.0309(13) -0.0045(11) -0.0069(10) -0.0108(10)
C67 0.0366(14) 0.0566(18) 0.0557(18) -0.0191(15) -0.0184(13) -0.0188(13)
C68 0.0552(18) 0.0396(16) 0.082(2) -0.0166(16) -0.0310(17) -0.0198(14)
C69 0.0402(14) 0.0303(13) 0.0548(17) -0.0071(12) -0.0197(13) -0.0134(11)
F101 0.120(6) 0.050(3) 0.126(5) 0.018(3) 0.017(4) 0.029(3)
F102 0.128(6) 0.084(4) 0.063(3) 0.018(3) -0.012(3) -0.043(4)
F103 0.089(4) 0.110(5) 0.126(5) 0.054(4) -0.015(3) -0.068(4)
F104 0.145(3) 0.268(4) 0.128(3) 0.063(3) -0.064(2) -0.177(3)
F105 0.0711(14) 0.124(2) 0.0806(16) -0.0705(16) -0.0168(12) -0.0075(14)
F106 0.0525(12) 0.1004(18) 0.147(2) -0.0878(18) -0.0419(14) 0.0104(12)
F107 0.048(2) 0.165(6) 0.041(2) -0.028(3) 0.0161(17) -0.058(3)
F108 0.085(3) 0.103(4) 0.0347(19) 0.014(2) 0.0067(18) -0.025(3)
F109 0.202(7) 0.100(4) 0.046(3) -0.042(3) 0.050(4) -0.100(4)
F110 0.170(6) 0.070(3) 0.048(2) 0.006(2) 0.002(3) -0.083(4)
F111 0.136(5) 0.038(2) 0.094(4) -0.032(2) 0.066(4) -0.043(3)
F112 0.072(3) 0.098(4) 0.169(6) -0.024(4) 0.013(3) -0.070(3)
F113 0.138(4) 0.164(4) 0.079(3) -0.090(3) 0.015(2) -0.039(3)
F114 0.110(3) 0.143(4) 0.153(4) -0.091(4) 0.096(3) -0.077(3)
F115 0.0635(19) 0.127(3) 0.122(3) -0.092(3) 0.0464(19) -0.0337(19)
F116 0.1072(17) 0.1031(17) 0.0296(9) 0.0162(10) -0.0261(10) -0.0583(15)
F117 0.137(2) 0.0602(14) 0.0595(14) 0.0037(11) -0.0395(14) -0.0256(14)
F118 0.0454(11) 0.118(2) 0.0567(13) 0.0311(13) -0.0133(10) -0.0054(12)
F119 0.088(3) 0.0338(16) 0.095(3) -0.0098(17) -0.018(2) 0.0114(17)
F120 0.082(3) 0.052(3) 0.205(6) -0.063(3) -0.046(3) 0.006(2)
F121 0.184(6) 0.069(3) 0.109(4) -0.033(3) 0.074(4) 0.016(4)
F122 0.0349(9) 0.0626(12) 0.0900(15) -0.0079(11) -0.0295(9) -0.0111(8)
F123 0.0625(11) 0.0533(11) 0.0603(11) 0.0094(9) -0.0205(9) -0.0360(9)
F124 0.0670(12) 0.0890(15) 0.0452(10) -0.0259(10) -0.0064(9) -0.0320(11)
F201 0.098(5) 0.073(5) 0.063(4) 0.004(3) 0.031(4) -0.022(4)
F202 0.149(8) 0.032(3) 0.106(5) 0.004(3) -0.023(6) -0.016(4)
F203 0.094(5) 0.111(7) 0.113(6) 0.064(5) -0.058(5) -0.072(5)
F207 0.068(4) 0.185(9) 0.030(3) -0.031(5) -0.003(3) -0.058(5)
F208 0.072(4) 0.102(5) 0.058(4) -0.011(3) 0.042(3) -0.008(3)
F209 0.169(8) 0.096(5) 0.058(4) -0.031(4) 0.055(5) -0.101(5)
F210 0.163(7) 0.084(5) 0.079(4) -0.047(4) 0.048(5) -0.098(5)
F211 0.090(5) 0.061(3) 0.093(5) -0.040(3) 0.067(4) -0.055(3)
F212 0.072(4) 0.063(5) 0.166(8) 0.053(5) -0.032(5) -0.031(4)
F213 0.115(7) 0.143(8) 0.116(8) -0.052(7) 0.060(7) 0.008(7)
F214 0.130(8) 0.117(8) 0.123(8) -0.072(6) 0.045(7) -0.038(7)
F215 0.091(6) 0.100(7) 0.067(6) -0.027(5) 0.061(5) -0.015(5)
F219 0.120(8) 0.073(5) 0.112(6) -0.078(5) 0.008(6) -0.001(5)
F220 0.069(5) 0.086(7) 0.165(10) -0.075(7) -0.028(6) 0.025(5)
F221 0.144(9) 0.039(4) 0.151(9) -0.015(5) 0.007(7) -0.013(6)
C201 0.0237(11) 0.0262(12) 0.0405(14) -0.0126(10) 0.0039(10) -0.0057(9)
C202 0.0297(12) 0.0305(13) 0.0488(16) -0.0088(11) -0.0015(11) -0.0080(10)
C203 0.0424(15) 0.0321(14) 0.0498(17) -0.0082(12) 0.0064(13) -0.0131(12)
C204 0.0416(15) 0.0389(15) 0.0563(18) -0.0211(13) 0.0127(13) -0.0217(12)
C205 0.0352(13) 0.0441(15) 0.0454(15) -0.0244(13) 0.0077(12) -0.0184(12)
C206 0.0311(12) 0.0328(13) 0.0363(13) -0.0152(11) 0.0033(10) -0.0115(10)
C207 0.061(2) 0.0463(19) 0.070(2) 0.0033(17) -0.0005(19) -0.0211(17)
C208 0.0458(16) 0.063(2) 0.0547(18) -0.0281(16) 0.0036(14) -0.0308(16)
C209 0.0166(10) 0.0274(11) 0.0304(12) -0.0050(9) -0.0054(8) -0.0046(9)
C210 0.0268(11) 0.0288(12) 0.0300(12) -0.0015(9) -0.0036(9) -0.0112(10)
C211 0.0332(13) 0.0415(14) 0.0249(12) -0.0068(10) 0.0005(10) -0.0163(11)
C212 0.0325(12) 0.0366(13) 0.0345(13) -0.0138(11) 0.0026(10) -0.0154(11)
C213 0.0268(11) 0.0306(12) 0.0353(13) -0.0065(10) 0.0016(10) -0.0134(10)
C214 0.0223(11) 0.0313(12) 0.0287(12) -0.0069(10) 0.0031(9) -0.0092(9)
C215 0.067(2) 0.061(2) 0.0322(15) -0.0151(14) 0.0107(14) -0.0377(17)
C216 0.0533(18) 0.0444(16) 0.0542(18) -0.0182(14) 0.0172(15) -0.0298(15)
C217 0.0263(11) 0.0401(14) 0.0370(13) -0.0149(11) 0.0038(10) -0.0169(10)
C218 0.0353(14) 0.0619(19) 0.0554(18) -0.0345(16) 0.0116(13) -0.0220(14)
C219 0.0448(17) 0.100(3) 0.0531(19) -0.047(2) 0.0204(15) -0.0416(19)
C220 0.058(2) 0.110(3) 0.0299(14) -0.0268(17) 0.0149(14) -0.060(2)
C221 0.0422(15) 0.0634(18) 0.0290(13) -0.0063(12) -0.0007(11) -0.0351(14)
C222 0.0308(12) 0.0436(14) 0.0271(12) -0.0089(10) 0.0023(10) -0.0201(11)
C223 0.086(2) 0.116(3) 0.075(2) -0.059(2) 0.036(2) -0.062(2)
C224 0.068(2) 0.072(2) 0.0302(15) 0.0067(15) -0.0128(14) -0.0337(19)
C225 0.0242(11) 0.0306(12) 0.0373(13) -0.0075(10) 0.0005(10) -0.0064(10)
C226 0.0313(13) 0.0382(15) 0.0572(18) -0.0189(13) -0.0030(12) -0.0076(11)
C227 0.0325(14) 0.0363(15) 0.0517(17) -0.0143(13) 0.0002(12) -0.0013(11)
C228 0.0240(12) 0.0400(14) 0.0340(13) -0.0026(11) -0.0011(10) -0.0018(10)
C229 0.0269(11) 0.0355(13) 0.0239(11) 0.0024(10) -0.0016(9) -0.0096(10)
C230 0.0261(11) 0.0273(12) 0.0293(12) -0.0026(9) -0.0001(9) -0.0078(9)
C231 0.0438(19) 0.051(2) 0.101(3) -0.037(2) -0.006(2) 0.0048(16)
C232 0.0323(13) 0.0436(15) 0.0355(14) 0.0006(12) -0.0104(11) -0.0108(11)
C323 0.086(2) 0.116(3) 0.075(2) -0.059(2) 0.036(2) -0.062(2)
B200 0.0223(12) 0.0287(13) 0.0381(15) -0.0110(11) 0.0002(11) -0.0074(10)
F301 0.0936(19) 0.0575(14) 0.215(3) -0.0540(18) -0.055(2) -0.0197(13)
F302 0.133(2) 0.0418(11) 0.0858(16) -0.0115(11) 0.0192(15) -0.0492(13)
F303 0.130(2) 0.0649(14) 0.0941(17) -0.0501(13) 0.0537(16) -0.0582(15)
F304 0.125(5) 0.121(4) 0.066(4) -0.029(4) -0.038(4) -0.001(4)
F305 0.157(7) 0.073(3) 0.047(3) 0.012(2) -0.031(4) -0.027(4)
F306 0.153(6) 0.064(3) 0.052(3) -0.017(2) -0.033(4) -0.013(4)
F307 0.0850(16) 0.0815(16) 0.0533(13) -0.0073(11) 0.0065(11) 0.0010(13)
F308 0.161(3) 0.0654(15) 0.0770(16) -0.0393(13) 0.0566(17) -0.0462(16)
F309 0.0503(12) 0.144(2) 0.0800(16) -0.0404(16) 0.0316(12) -0.0085(14)
F310 0.0733(15) 0.0686(15) 0.141(2) 0.0025(15) -0.0538(15) -0.0259(12)
F311 0.0413(11) 0.0845(16) 0.143(2) -0.0457(15) 0.0191(12) -0.0352(11)
F312 0.0532(12) 0.0865(16) 0.0935(16) -0.0352(13) -0.0005(11) -0.0351(11)
F313 0.154(6) 0.048(3) 0.066(4) 0.002(2) 0.030(4) -0.014(3)
F314 0.185(8) 0.108(5) 0.036(3) -0.005(3) -0.019(4) -0.056(5)
F315 0.111(5) 0.168(8) 0.074(5) 0.038(5) 0.025(4) -0.060(5)
F316 0.098(2) 0.215(4) 0.103(2) -0.038(2) -0.0241(16) -0.100(2)
F317 0.0646(14) 0.1047(19) 0.129(2) -0.0574(17) 0.0384(14) -0.0515(14)
F318 0.0637(14) 0.0572(14) 0.237(4) -0.0109(18) -0.0255(19) -0.0362(12)
F319 0.137(4) 0.0311(17) 0.166(5) -0.030(3) 0.105(4) -0.033(2)
F320 0.068(2) 0.091(3) 0.105(3) -0.023(2) 0.010(2) -0.063(2)
F321 0.136(4) 0.078(3) 0.073(2) 0.0052(19) 0.007(2) -0.077(3)
F322 0.126(6) 0.048(3) 0.108(5) -0.037(3) 0.073(5) -0.024(3)
F323 0.052(3) 0.078(4) 0.046(2) -0.018(3) 0.019(2) -0.031(3)
F324 0.080(3) 0.144(6) 0.030(2) -0.034(3) -0.007(2) -0.041(4)
F404 0.140(6) 0.105(4) 0.058(4) -0.017(4) -0.037(4) -0.017(5)
F405 0.154(7) 0.120(5) 0.048(3) 0.001(3) -0.020(4) -0.066(5)
F406 0.175(7) 0.066(3) 0.051(3) -0.021(3) -0.021(4) -0.014(4)
F413 0.167(7) 0.109(5) 0.060(4) -0.038(4) 0.067(4) -0.068(5)
F414 0.178(8) 0.075(4) 0.059(4) 0.019(3) -0.017(5) -0.070(5)
F415 0.087(4) 0.157(8) 0.080(6) 0.059(5) -0.009(4) -0.007(5)
F419 0.100(7) 0.058(5) 0.128(9) -0.023(5) 0.073(6) -0.035(5)
F420 0.123(7) 0.064(6) 0.142(9) 0.030(6) -0.047(7) -0.061(5)
F421 0.107(6) 0.061(5) 0.128(7) -0.019(5) 0.002(5) -0.071(5)
F422 0.101(5) 0.069(4) 0.027(2) -0.017(2) 0.002(2) 0.001(3)
F423 0.075(4) 0.079(4) 0.077(4) -0.062(3) 0.029(3) -0.041(3)
F424 0.040(3) 0.110(6) 0.039(3) -0.024(3) 0.007(2) -0.028(3)
C401 0.0306(12) 0.0264(12) 0.0390(14) -0.0092(10) 0.0024(10) -0.0087(10)
C402 0.0325(12) 0.0274(12) 0.0395(14) -0.0107(10) 0.0048(11) -0.0091(10)
C403 0.0464(16) 0.0274(13) 0.0477(16) -0.0099(12) 0.0065(13) -0.0129(12)
C404 0.099(3) 0.0285(15) 0.0477(19) -0.0017(13) -0.0008(18) -0.0156(17)
C405 0.115(3) 0.0381(17) 0.0412(18) -0.0045(14) -0.0187(19) -0.0141(19)
C406 0.066(2) 0.0309(14) 0.0455(17) -0.0111(12) -0.0134(15) -0.0097(14)
C407 0.0579(19) 0.0290(14) 0.071(2) -0.0104(14) 0.0048(17) -0.0182(14)
C408 0.109(4) 0.059(2) 0.056(2) -0.009(2) -0.014(3) -0.025(3)
C409 0.0304(12) 0.0236(12) 0.0475(15) -0.0083(11) 0.0043(11) -0.0082(10)
C410 0.0319(13) 0.0277(12) 0.0466(15) -0.0084(11) 0.0079(11) -0.0080(10)
C411 0.0372(14) 0.0300(13) 0.0518(17) -0.0030(12) 0.0125(13) -0.0048(11)
C412 0.0278(13) 0.0359(15) 0.068(2) 0.0020(14) 0.0087(13) -0.0065(11)
C413 0.0321(14) 0.0327(14) 0.068(2) -0.0063(13) 0.0021(13) -0.0120(11)
C414 0.0316(13) 0.0308(13) 0.0574(18) -0.0125(12) 0.0017(12) -0.0098(11)
C415 0.0480(18) 0.0465(18) 0.054(2) -0.0041(15) 0.0208(15) -0.0014(14)
C416 0.0338(15) 0.0471(18) 0.099(3) -0.0080(19) -0.0051(17) -0.0166(14)
C417 0.0308(12) 0.0246(11) 0.0351(13) -0.0147(10) 0.0068(10) -0.0072(10)
C418 0.0377(14) 0.0339(13) 0.0386(14) -0.0136(11) 0.0111(11) -0.0100(11)
C419 0.0507(17) 0.0407(15) 0.0332(14) -0.0119(12) 0.0062(12) -0.0058(13)
C420 0.0468(16) 0.0453(17) 0.0438(16) -0.0216(14) -0.0077(13) -0.0029(13)
C421 0.0352(14) 0.0397(15) 0.0518(17) -0.0234(13) -0.0008(12) -0.0101(12)
C422 0.0325(12) 0.0286(12) 0.0393(14) -0.0139(11) 0.0045(10) -0.0096(10)
C423 0.073(3) 0.074(3) 0.0392(18) -0.0041(17) 0.0071(17) -0.016(2)
C424 0.0437(17) 0.0517(19) 0.079(2) -0.0218(18) -0.0101(16) -0.0177(15)
C425 0.0261(11) 0.0270(12) 0.0366(13) -0.0101(10) -0.0004(10) -0.0087(9)
C426 0.0276(12) 0.0311(13) 0.0495(16) -0.0134(11) 0.0064(11) -0.0118(10)
C427 0.0306(13) 0.0305(13) 0.0570(17) -0.0118(12) 0.0020(12) -0.0134(11)
C428 0.0347(13) 0.0269(12) 0.0531(16) -0.0173(12) -0.0044(12) -0.0094(10)
C429 0.0305(12) 0.0335(13) 0.0380(14) -0.0137(11) -0.0003(10) -0.0103(10)
C430 0.0305(12) 0.0280(12) 0.0345(13) -0.0079(10) -0.0020(10) -0.0114(10)
C431 0.0524(19) 0.0405(17) 0.092(3) -0.0256(18) 0.0228(19) -0.0269(15)
C432 0.0528(18) 0.0436(16) 0.0457(17) -0.0198(14) 0.0077(14) -0.0182(14)
C508 0.109(4) 0.059(2) 0.056(2) -0.009(2) -0.014(3) -0.025(3)
B400 0.0280(13) 0.0262(13) 0.0378(15) -0.0108(11) 0.0045(11) -0.0104(11)
O71 0.0366(10) 0.0517(12) 0.0493(12) 0.0069(9) -0.0095(9) -0.0264(9)
O74 0.0411(10) 0.0510(12) 0.0410(10) -0.0143(9) 0.0089(8) -0.0258(9)
O77 0.0303(9) 0.0519(12) 0.0478(11) -0.0071(9) -0.0059(8) -0.0195(9)
O80 0.0412(12) 0.0563(14) 0.103(2) 0.0030(14) 0.0032(13) -0.0210(11)
O87 0.0453(12) 0.0507(13) 0.0904(17) -0.0248(12) 0.0040(12) -0.0210(10)
O90 0.043(2) 0.039(2) 0.072(3) -0.0132(19) -0.009(2) -0.0078(16)
O90A 0.046(2) 0.043(2) 0.076(3) -0.025(2) -0.005(2) -0.0057(18)
O93 0.0345(10) 0.0416(11) 0.1023(18) -0.0193(12) -0.0186(11) -0.0086(9)
O96 0.0285(9) 0.0424(10) 0.0331(9) -0.0046(8) -0.0028(7) -0.0145(8)
C72 0.0410(15) 0.0525(18) 0.062(2) -0.0109(15) 0.0006(14) -0.0281(14)
C73 0.0513(17) 0.0545(18) 0.0504(17) -0.0091(14) 0.0081(14) -0.0342(15)
C75 0.0430(15) 0.0605(19) 0.0471(16) -0.0214(14) 0.0147(13) -0.0320(14)
C76 0.0338(14) 0.065(2) 0.0581(19) -0.0212(16) 0.0079(13) -0.0282(14)
C78 0.0311(15) 0.067(2) 0.064(2) -0.0017(17) -0.0089(14) -0.0110(14)
C79 0.066(2) 0.0457(19) 0.070(2) 0.0019(17) -0.0167(19) -0.0112(17)
C81 0.069(2) 0.0495(18) 0.077(2) -0.0155(16) 0.0044(18) -0.0332(16)
C82 0.112(3) 0.073(2) 0.094(3) -0.021(2) -0.010(2) -0.059(2)
C83 0.142(3) 0.080(3) 0.078(3) -0.032(2) -0.007(2) -0.058(2)
C84 0.131(3) 0.080(2) 0.077(2) -0.038(2) 0.027(2) -0.062(2)
C85 0.088(2) 0.068(2) 0.083(2) -0.0381(19) 0.027(2) -0.0469(19)
C86 0.0593(18) 0.0448(16) 0.075(2) -0.0302(15) 0.0222(16) -0.0280(14)
C88 0.049(3) 0.035(3) 0.055(4) -0.021(3) 0.003(3) -0.015(2)
C88A 0.054(3) 0.046(3) 0.075(4) -0.019(3) 0.002(3) -0.020(3)
C89 0.048(3) 0.040(3) 0.059(3) -0.017(3) -0.002(3) -0.008(2)
C89A 0.051(3) 0.040(3) 0.072(4) -0.023(3) -0.002(3) -0.008(2)
C91 0.050(3) 0.053(3) 0.086(4) -0.017(3) -0.001(3) -0.018(2)
C91A 0.053(3) 0.050(3) 0.076(3) -0.025(3) -0.018(3) -0.013(2)
C92 0.031(3) 0.043(3) 0.078(4) -0.017(3) -0.012(3) -0.014(2)
C92A 0.043(3) 0.050(3) 0.088(4) -0.014(3) -0.011(3) -0.016(3)
C94 0.0249(13) 0.0415(16) 0.100(3) -0.0210(17) -0.0059(15) -0.0079(12)
C95 0.0301(13) 0.0475(16) 0.0488(16) -0.0129(13) 0.0074(12) -0.0162(12)
C97 0.0344(13) 0.0359(13) 0.0230(11) -0.0100(10) -0.0040(10) -0.0085(10)
C98 0.0370(14) 0.0446(16) 0.0378(15) -0.0166(12) -0.0050(11) -0.0024(12)
C99 0.0540(19) 0.0460(17) 0.0371(16) -0.0063(13) -0.0110(14) 0.0054(14)
C100 0.078(3) 0.0477(19) 0.0403(17) 0.0083(14) -0.0057(17) -0.0089(17)
C101 0.062(2) 0.059(2) 0.0430(17) 0.0049(15) 0.0036(15) -0.0242(17)
C102 0.0389(14) 0.0428(15) 0.0283(13) -0.0030(11) -0.0026(11) -0.0127(12)

loop_
_atom_type_symbol
_atom_type_description
_atom_type_scat_dispersion_real
_atom_type_scat_dispersion_imag
_atom_type_scat_source
C C 0.0033 0.0016 'International Tables Vol C Tables 4.2.6.8 and 6.1.1.4'
H H 0.0000 0.0000 'International Tables Vol C Tables 4.2.6.8 and 6.1.1.4'
B B 0.0013 0.0007 'International Tables Vol C Tables 4.2.6.8 and 6.1.1.4'
F F 0.0171 0.0103 'International Tables Vol C Tables 4.2.6.8 and 6.1.1.4'
Ir Ir -1.4442 7.9887 'International Tables Vol C Tables 4.2.6.8 and 6.1.1.4'
N N 0.0061 0.0033 'International Tables Vol C Tables 4.2.6.8 and 6.1.1.4'
O O 0.0106 0.0060 'International Tables Vol C Tables 4.2.6.8 and 6.1.1.4'
P P 0.1023 0.0942 'International Tables Vol C Tables 4.2.6.8 and 6.1.1.4'

loop_
_geom_angle_atom_site_label_1
_geom_angle_atom_site_label_2
_geom_angle_atom_site_label_3
_geom_angle
H1A Ir1 H1B 85.6(13)
P31 Ir1 H1A 87.6(9)
P31 Ir1 H1B 87.5(9)
P51 Ir1 H1A 83.3(9)
P51 Ir1 H1B 81.0(9)
P51 Ir1 P31 165.76(2)
N2 Ir1 H1A 173.5(9)
N2 Ir1 H1B 100.9(9)
N2 Ir1 P31 92.21(5)
N2 Ir1 P51 98.15(5)
N13 Ir1 H1A 96.9(9)
N13 Ir1 H1B 176.6(9)
N13 Ir1 P31 94.95(5)
N13 Ir1 P51 96.93(5)
N13 Ir1 N2 76.60(7)
C32 P31 Ir1 117.57(7)
C38 P31 Ir1 116.89(7)
C38 P31 C32 101.13(10)
C44 P31 Ir1 112.12(7)
C44 P31 C32 102.87(10)
C44 P31 C38 104.43(10)
C52 P51 Ir1 115.14(7)
C58 P51 Ir1 116.23(7)
C58 P51 C52 101.86(10)
C64 P51 Ir1 113.73(7)
C64 P51 C52 103.74(10)
C64 P51 C58 104.54(10)
C3 N2 Ir1 126.03(17)
C3 N2 C7 118.4(2)
C7 N2 Ir1 115.54(15)
C8 N13 Ir1 115.80(14)
C12 N13 Ir1 125.18(15)
C12 N13 C8 118.74(19)
H15A N15 H15B 108.1
C14 N15 H15A 109.5
C14 N15 H15B 109.5
C14 N15 C16 110.80(18)
C16 N15 H15A 109.5
C16 N15 H15B 109.5
N2 C3 H3 118.5
N2 C3 C4 123.0(3)
C4 C3 H3 118.5
C3 C4 H4 120.7
C5 C4 C3 118.7(3)
C5 C4 H4 120.7
C4 C5 H5 120.3
C4 C5 C6 119.3(3)
C6 C5 H5 120.3
C5 C6 H6 120.3
C5 C6 C7 119.3(3)
C7 C6 H6 120.3
N2 C7 C6 121.2(2)
N2 C7 C8 116.0(2)
C6 C7 C8 122.8(2)
N13 C8 C7 115.99(19)
N13 C8 C9 120.6(2)
C9 C8 C7 123.4(2)
C8 C9 H9 119.9
C10 C9 C8 120.1(2)
C10 C9 H9 119.9
C9 C10 H10 120.4
C9 C10 C11 119.3(2)
C11 C10 H10 120.4
C10 C11 C14 121.2(2)
C12 C11 C10 118.2(2)
C12 C11 C14 120.4(2)
N13 C12 C11 123.0(2)
N13 C12 H12 118.5
C11 C12 H12 118.5
N15 C14 C11 113.11(19)
N15 C14 H14A 109.0
N15 C14 H14B 109.0
C11 C14 H14A 109.0
C11 C14 H14B 109.0
H14A C14 H14B 107.8
N15 C16 H16A 109.3
N15 C16 H16B 109.3
H16A C16 H16B 107.9
C17 C16 N15 111.79(19)
C17 C16 H16A 109.3
C17 C16 H16B 109.3
C18 C17 C16 119.8(2)
C22 C17 C16 120.4(2)
C22 C17 C18 119.7(2)
C17 C18 H18 119.4
C17 C18 C19 121.2(2)
C19 C18 H18 119.4
C18 C19 C20 117.0(2)
C18 C19 C23 122.8(2)
C20 C19 C23 120.2(2)
C19 C20 H20 118.3
C21 C20 C19 123.4(2)
C21 C20 H20 118.3
C20 C21 C22 117.4(2)
C20 C21 C27 121.7(2)
C22 C21 C27 120.8(2)
C17 C22 C21 121.1(2)
C17 C22 H22 119.4
C21 C22 H22 119.4
C19 C23 C24 111.2(3)
C19 C23 C25 110.2(3)
C25 C23 C24 106.8(3)
C26 C23 C19 108.7(3)
C26 C23 C24 110.2(3)
C26 C23 C25 109.7(3)
C23 C24 H24A 109.5
C23 C24 H24B 109.5
C23 C24 H24C 109.5
H24A C24 H24B 109.5
H24A C24 H24C 109.5
H24B C24 H24C 109.5
C23 C25 H25A 109.5
C23 C25 H25B 109.5
C23 C25 H25C 109.5
H25A C25 H25B 109.5
H25A C25 H25C 109.5
H25B C25 H25C 109.5
C23 C26 H26A 109.5
C23 C26 H26B 109.5
C23 C26 H26C 109.5
H26A C26 H26B 109.5
H26A C26 H26C 109.5
H26B C26 H26C 109.5
C21 C27 C30 108.8(3)
C21 C27 C30A 105.4(3)
C28 C27 C21 114.6(3)
C28 C27 C29 108.5(4)
C28 C27 C30 108.1(4)
C28A C27 C21 111.9(4)
C28A C27 C29A 113.3(5)
C28A C27 C30A 109.9(5)
C29 C27 C21 111.0(3)
C29 C27 C30 105.4(4)
C29A C27 C21 108.7(4)
C29A C27 C30A 107.3(4)
C27 C28 H28A 109.5
C27 C28 H28B 109.5
C27 C28 H28C 109.5
H28A C28 H28B 109.5
H28A C28 H28C 109.5
H28B C28 H28C 109.5
C27 C28A H28D 109.5
C27 C28A H28E 109.5
C27 C28A H28F 109.5
H28D C28A H28E 109.5
H28D C28A H28F 109.5
H28E C28A H28F 109.5
C27 C29 H29A 109.5
C27 C29 H29B 109.5
C27 C29 H29C 109.5
H29A C29 H29B 109.5
H29A C29 H29C 109.5
H29B C29 H29C 109.5
C27 C29A H29D 109.5
C27 C29A H29E 109.5
C27 C29A H29F 109.5
H29D C29A H29E 109.5
H29D C29A H29F 109.5
H29E C29A H29F 109.5
C27 C30 H30A 109.5
C27 C30 H30B 109.5
C27 C30 H30C 109.5
H30A C30 H30B 109.5
H30A C30 H30C 109.5
H30B C30 H30C 109.5
C27 C30A H30D 109.5
C27 C30A H30E 109.5
C27 C30A H30F 109.5
H30D C30A H30E 109.5
H30D C30A H30F 109.5
H30E C30A H30F 109.5
C33 C32 P31 122.22(17)
C33 C32 C37 118.4(2)
C37 C32 P31 119.33(17)
C32 C33 H33 119.7
C32 C33 C34 120.6(2)
C34 C33 H33 119.7
C33 C34 H34 120.0
C35 C34 C33 120.0(2)
C35 C34 H34 120.0
C34 C35 H35 120.1
C36 C35 C34 119.9(2)
C36 C35 H35 120.1
C35 C36 H36 119.8
C35 C36 C37 120.5(2)
C37 C36 H36 119.8
C32 C37 H37 119.7
C36 C37 C32 120.6(2)
C36 C37 H37 119.7
C39 C38 P31 119.29(17)
C39 C38 C43 118.5(2)
C43 C38 P31 121.88(18)
C38 C39 H39 119.7
C40 C39 C38 120.7(2)
C40 C39 H39 119.7
C39 C40 H40 119.9
C41 C40 C39 120.2(3)
C41 C40 H40 119.9
C40 C41 H41 120.0
C40 C41 C42 120.0(2)
C42 C41 H41 120.0
C41 C42 H42 119.9
C41 C42 C43 120.3(2)
C43 C42 H42 119.9
C38 C43 H43 119.8
C42 C43 C38 120.3(2)
C42 C43 H43 119.8
C45 C44 P31 120.51(19)
C45 C44 C49 119.0(2)
C49 C44 P31 120.23(18)
C44 C45 H45 120.0
C44 C45 C46 119.9(3)
C46 C45 H45 120.0
C45 C46 H46 119.8
C47 C46 C45 120.4(3)
C47 C46 H46 119.8
C46 C47 H47 119.9
C48 C47 C46 120.3(3)
C48 C47 H47 119.9
C47 C48 H48 120.1
C47 C48 C49 119.9(3)
C49 C48 H48 120.1
C44 C49 H49 119.8
C48 C49 C44 120.5(3)
C48 C49 H49 119.8
C53 C52 P51 121.05(17)
C53 C52 C57 118.3(2)
C57 C52 P51 120.60(18)
C52 C53 H53 119.7
C52 C53 C54 120.5(2)
C54 C53 H53 119.7
C53 C54 H54 119.8
C55 C54 C53 120.4(3)
C55 C54 H54 119.8
C54 C55 H55 120.2
C56 C55 C54 119.6(2)
C56 C55 H55 120.2
C55 C56 H56 119.7
C55 C56 C57 120.7(2)
C57 C56 H56 119.7
C52 C57 H57 119.8
C56 C57 C52 120.5(2)
C56 C57 H57 119.8
C59 C58 P51 118.19(18)
C63 C58 P51 123.22(18)
C63 C58 C59 118.5(2)
C58 C59 H59 119.7
C60 C59 C58 120.6(2)
C60 C59 H59 119.7
C59 C60 H60 119.9
C61 C60 C59 120.2(3)
C61 C60 H60 119.9
C60 C61 H61 120.1
C60 C61 C62 119.9(2)
C62 C61 H61 120.1
C61 C62 H62 119.9
C61 C62 C63 120.1(2)
C63 C62 H62 119.9
C58 C63 H63 119.7
C62 C63 C58 120.7(2)
C62 C63 H63 119.7
C65 C64 P51 118.04(17)
C69 C64 P51 122.84(19)
C69 C64 C65 118.9(2)
C64 C65 H65 119.6
C66 C65 C64 120.8(2)
C66 C65 H65 119.6
C65 C66 H66 120.1
C67 C66 C65 119.9(2)
C67 C66 H66 120.1
C66 C67 H67 120.1
C66 C67 C68 119.8(2)
C68 C67 H67 120.1
C67 C68 H68 119.7
C67 C68 C69 120.5(3)
C69 C68 H68 119.7
C64 C69 C68 120.0(3)
C64 C69 H69 120.0
C68 C69 H69 120.0
C202 C201 B200 122.4(2)
C206 C201 C202 115.6(2)
C206 C201 B200 122.0(2)
C201 C202 H202 118.7
C203 C202 C201 122.6(3)
C203 C202 H202 118.7
C202 C203 C207 120.4(3)
C204 C203 C202 120.2(3)
C204 C203 C207 119.4(3)
C203 C204 H204 120.6
C205 C204 C203 118.8(3)
C205 C204 H204 120.6
C204 C205 C206 120.4(3)
C204 C205 C208 120.5(3)
C206 C205 C208 119.1(3)
C201 C206 C205 122.4(3)
C201 C206 H206 118.8
C205 C206 H206 118.8
F101 C207 F102 104.1(4)
F101 C207 F103 108.3(4)
F101 C207 C203 113.7(4)
F102 C207 C203 111.2(3)
F103 C207 F102 104.4(4)
F103 C207 C203 114.3(4)
F201 C207 F202 103.1(5)
F201 C207 C203 112.6(4)
F202 C207 C203 111.3(4)
F203 C207 F201 106.8(5)
F203 C207 F202 105.5(5)
F203 C207 C203 116.5(4)
F104 C208 F105 105.2(3)
F104 C208 F106 106.6(3)
F104 C208 C205 113.5(3)
F105 C208 F106 104.0(3)
F105 C208 C205 113.1(3)
F106 C208 C205 113.7(2)
C210 C209 C214 115.3(2)
C210 C209 B200 122.7(2)
C214 C209 B200 121.7(2)
C209 C210 H210 118.7
C211 C210 C209 122.6(2)
C211 C210 H210 118.7
C210 C211 C215 119.8(2)
C212 C211 C210 120.9(2)
C212 C211 C215 119.3(2)
C211 C212 H212 121.0
C211 C212 C213 118.0(2)
C213 C212 H212 121.0
C212 C213 C214 120.8(2)
C212 C213 C216 119.8(2)
C214 C213 C216 119.3(2)
C209 C214 H214 118.8
C213 C214 C209 122.4(2)
C213 C214 H214 118.8
F107 C215 F108 101.9(3)
F107 C215 F109 112.4(4)
F107 C215 C211 115.2(3)
F108 C215 C211 108.5(3)
F109 C215 F108 101.7(4)
F109 C215 C211 115.2(3)
F207 C215 F208 102.4(4)
F207 C215 F209 113.0(5)
F207 C215 C211 116.3(3)
F208 C215 C211 107.8(3)
F209 C215 F208 100.9(4)
F209 C215 C211 114.3(4)
F110 C216 C213 111.5(3)
F111 C216 F110 103.5(4)
F111 C216 C213 114.6(3)
F112 C216 F110 103.7(4)
F112 C216 F111 109.6(4)
F112 C216 C213 112.9(3)
F210 C216 C213 111.5(4)
F211 C216 F210 102.1(4)
F211 C216 C213 114.0(4)
F212 C216 F210 106.4(4)
F212 C216 F211 107.4(5)
F212 C216 C213 114.5(4)
C218 C217 B200 123.7(2)
C222 C217 C218 115.0(3)
C222 C217 B200 121.1(2)
C217 C218 H218 118.8
C219 C218 C217 122.3(3)
C219 C218 H218 118.8
C218 C219 C220 121.3(3)
C218 C219 C223 117.2(4)
C218 C219 C323 126.1(5)
C220 C219 C223 121.4(3)
C220 C219 C323 111.3(5)
C219 C220 H220 121.1
C219 C220 C221 117.8(3)
C221 C220 H220 121.1
C220 C221 C222 120.3(3)
C220 C221 C224 121.8(3)
C222 C221 C224 117.8(3)
C217 C222 H222 118.4
C221 C222 C217 123.1(2)
C221 C222 H222 118.4
F113 C223 C219 108.7(4)
F114 C223 F113 106.7(4)
F114 C223 C219 110.0(4)
F115 C223 F113 109.5(5)
F115 C223 F114 105.5(4)
F115 C223 C219 116.0(4)
F116 C224 F117 106.3(3)
F116 C224 F118 105.7(3)
F116 C224 C221 115.0(3)
F117 C224 C221 111.8(3)
F118 C224 F117 106.1(3)
F118 C224 C221 111.4(3)
C226 C225 B200 122.0(2)
C230 C225 C226 115.6(2)
C230 C225 B200 122.3(2)
C225 C226 H226 119.0
C227 C226 C225 122.0(3)
C227 C226 H226 119.0
C226 C227 C231 119.7(3)
C228 C227 C226 121.1(3)
C228 C227 C231 119.2(2)
C227 C228 H228 121.0
C229 C228 C227 117.9(2)
C229 C228 H228 121.0
C228 C229 C230 120.9(2)
C228 C229 C232 121.9(2)
C230 C229 C232 117.3(2)
C225 C230 C229 122.5(2)
C225 C230 H230 118.8
C229 C230 H230 118.8
F119 C231 C227 112.5(3)
F120 C231 F119 103.4(4)
F120 C231 C227 113.8(3)
F121 C231 F119 105.4(4)
F121 C231 F120 108.3(4)
F121 C231 C227 112.8(4)
F219 C231 C227 110.6(4)
F220 C231 F219 104.8(5)
F220 C231 F221 109.2(5)
F220 C231 C227 113.5(4)
F221 C231 F219 105.1(5)
F221 C231 C227 113.1(5)
F122 C232 F123 105.5(2)
F122 C232 F124 106.9(2)
F122 C232 C229 114.2(2)
F123 C232 C229 111.6(2)
F124 C232 F123 105.0(2)
F124 C232 C229 112.8(2)
F213 C323 C219 109.9(6)
F214 C323 F213 106.4(7)
F214 C323 C219 111.8(7)
F215 C323 F213 105.9(7)
F215 C323 F214 107.5(7)
F215 C323 C219 114.9(6)
C201 B200 C209 110.10(19)
C217 B200 C201 109.0(2)
C217 B200 C209 110.2(2)
C217 B200 C225 109.3(2)
C225 B200 C201 110.8(2)
C225 B200 C209 107.40(19)
C402 C401 B400 120.4(2)
C406 C401 C402 115.6(2)
C406 C401 B400 123.6(2)
C401 C402 H402 118.8
C403 C402 C401 122.4(3)
C403 C402 H402 118.8
C402 C403 C407 118.3(3)
C404 C403 C402 120.8(3)
C404 C403 C407 120.9(3)
C403 C404 H404 120.9
C403 C404 C405 118.2(3)
C405 C404 H404 120.9
C404 C405 C406 120.6(3)
C404 C405 C408 120.6(4)
C404 C405 C508 114.1(4)
C406 C405 C408 117.3(4)
C406 C405 C508 123.7(4)
C401 C406 H406 118.8
C405 C406 C401 122.4(3)
C405 C406 H406 118.8
F301 C407 F302 107.1(3)
F301 C407 F303 106.0(3)
F301 C407 C403 113.0(3)
F302 C407 C403 113.1(3)
F303 C407 F302 104.9(3)
F303 C407 C403 112.1(3)
F304 C408 F305 105.2(6)
F304 C408 F306 106.3(6)
F304 C408 C405 116.6(5)
F305 C408 C405 108.7(5)
F306 C408 F305 107.2(5)
F306 C408 C405 112.2(5)
C410 C409 C414 116.4(2)
C410 C409 B400 123.0(2)
C414 C409 B400 120.1(2)
C409 C410 H410 119.4
C409 C410 C411 121.3(3)
C411 C410 H410 119.4
C410 C411 C415 117.8(3)
C412 C411 C410 120.6(3)
C412 C411 C415 121.6(3)
C411 C412 H412 120.5
C411 C412 C413 119.1(3)
C413 C412 H412 120.5
C412 C413 C414 120.3(3)
C412 C413 C416 120.3(3)
C414 C413 C416 119.4(3)
C409 C414 H414 118.8
C413 C414 C409 122.4(3)
C413 C414 H414 118.8
F307 C415 F309 106.2(3)
F307 C415 C411 113.5(3)
F308 C415 F307 104.6(4)
F308 C415 F309 107.4(3)
F308 C415 C411 112.8(3)
F309 C415 C411 111.8(3)
F310 C416 F311 106.7(3)
F310 C416 C413 111.3(3)
F311 C416 C413 110.7(3)
F312 C416 F310 107.3(4)
F312 C416 F311 107.3(3)
F312 C416 C413 113.3(3)
C418 C417 B400 122.0(2)
C422 C417 C418 115.1(2)
C422 C417 B400 122.6(2)
C417 C418 H418 118.8
C419 C418 C417 122.5(3)
C419 C418 H418 118.8
C418 C419 C423 120.8(3)
C420 C419 C418 120.9(3)
C420 C419 C423 118.3(3)
C419 C420 H420 121.0
C421 C420 C419 118.0(3)
C421 C420 H420 121.0
C420 C421 C422 121.1(3)
C420 C421 C424 120.1(3)
C422 C421 C424 118.7(3)
C417 C422 H422 118.9
C421 C422 C417 122.3(3)
C421 C422 H422 118.9
F313 C423 C419 112.2(3)
F314 C423 F313 104.5(4)
F314 C423 F315 106.7(4)
F314 C423 C419 114.0(4)
F315 C423 F313 104.1(5)
F315 C423 C419 114.3(4)
F413 C423 C419 111.8(4)
F414 C423 F413 104.2(4)
F414 C423 C419 113.7(4)
F415 C423 F413 106.1(5)
F415 C423 F414 106.3(5)
F415 C423 C419 113.9(4)
F316 C424 C421 113.7(3)
F317 C424 F316 104.5(3)
F317 C424 C421 112.4(3)
F318 C424 F316 106.0(3)
F318 C424 F317 106.9(3)
F318 C424 C421 112.6(3)
C426 C425 B400 120.4(2)
C430 C425 C426 115.3(2)
C430 C425 B400 124.0(2)
C425 C426 H426 118.6
C427 C426 C425 122.7(2)
C427 C426 H426 118.6
C426 C427 C428 120.8(2)
C426 C427 C431 119.0(2)
C428 C427 C431 120.1(2)
C427 C428 H428 121.1
C429 C428 C427 117.8(2)
C429 C428 H428 121.1
C428 C429 C430 121.3(2)
C428 C429 C432 119.8(2)
C430 C429 C432 118.9(2)
C425 C430 H430 119.0
C429 C430 C425 122.0(2)
C429 C430 H430 119.0
F319 C431 F320 111.0(4)
F319 C431 F321 103.4(4)
F319 C431 C427 116.2(3)
F320 C431 F321 101.3(3)
F320 C431 C427 113.0(3)
F321 C431 C427 110.6(3)
F419 C431 F421 101.0(5)
F419 C431 C427 116.0(4)
F420 C431 F419 113.2(5)
F420 C431 F421 102.4(5)
F420 C431 C427 115.9(4)
F421 C431 C427 105.8(4)
F322 C432 C429 111.1(3)
F323 C432 F322 101.7(4)
F323 C432 C429 110.8(3)
F324 C432 F322 109.4(4)
F324 C432 F323 107.1(4)
F324 C432 C429 115.8(4)
F422 C432 C429 109.9(3)
F423 C432 F422 100.1(4)
F423 C432 C429 113.0(3)
F424 C432 F422 105.3(4)
F424 C432 F423 109.0(4)
F424 C432 C429 117.7(4)
F404 C508 C405 108.3(5)
F405 C508 F404 105.7(6)
F405 C508 F406 106.4(6)
F405 C508 C405 115.8(5)
F406 C508 F404 107.2(6)
F406 C508 C405 112.9(5)
C401 B400 C409 102.3(2)
C401 B400 C417 113.1(2)
C401 B400 C425 114.5(2)
C409 B400 C417 112.9(2)
C425 B400 C409 110.9(2)
C425 B400 C417 103.59(19)
C102 O71 C72 118.0(2)
C73 O74 C75 112.8(2)
C78 O77 C76 110.8(2)
C81 O80 C79 114.6(3)
C86 O87 C88 125.0(4)
C86 O87 C88A 106.0(4)
C91 O90 C89 113.5(6)
C89A O90A C91A 110.8(6)
C94 O93 C92 110.7(4)
C94 O93 C92A 113.4(4)
C97 O96 C95 117.4(2)
O71 C72 H72A 109.6
O71 C72 H72B 109.6
O71 C72 C73 110.1(3)
H72A C72 H72B 108.2
C73 C72 H72A 109.6
C73 C72 H72B 109.6
O74 C73 C72 107.4(2)
O74 C73 H73A 110.2
O74 C73 H73B 110.2
C72 C73 H73A 110.2
C72 C73 H73B 110.2
H73A C73 H73B 108.5
O74 C75 H75A 109.9
O74 C75 H75B 109.9
O74 C75 C76 108.7(2)
H75A C75 H75B 108.3
C76 C75 H75A 109.9
C76 C75 H75B 109.9
O77 C76 C75 109.9(2)
O77 C76 H76A 109.7
O77 C76 H76B 109.7
C75 C76 H76A 109.7
C75 C76 H76B 109.7
H76A C76 H76B 108.2
O77 C78 H78A 109.7
O77 C78 H78B 109.7
O77 C78 C79 110.0(3)
H78A C78 H78B 108.2
C79 C78 H78A 109.7
C79 C78 H78B 109.7
O80 C79 C78 109.0(3)
O80 C79 H79A 109.9
O80 C79 H79B 109.9
C78 C79 H79A 109.9
C78 C79 H79B 109.9
H79A C79 H79B 108.3
O80 C81 C86 119.2(4)
C82 C81 O80 119.9(3)
C82 C81 C86 120.8(4)
C81 C82 H82 120.0
C81 C82 C83 120.0(4)
C83 C82 H82 120.0
C82 C83 H83 120.3
C84 C83 C82 119.4(5)
C84 C83 H83 120.3
C83 C84 H84 119.4
C83 C84 C85 121.1(4)
C85 C84 H84 119.4
C84 C85 H85 119.4
C84 C85 C86 121.1(4)
C86 C85 H85 119.4
O87 C86 C81 117.4(3)
O87 C86 C85 125.0(3)
C85 C86 C81 117.6(4)
O87 C88 H88A 108.9
O87 C88 H88B 108.9
O87 C88 C89 113.5(6)
H88A C88 H88B 107.7
C89 C88 H88A 108.9
C89 C88 H88B 108.9
O87 C88A H88C 111.8
O87 C88A H88D 111.8
O87 C88A C89A 99.7(7)
H88C C88A H88D 109.6
C89A C88A H88C 111.8
C89A C88A H88D 111.8
O90 C89 C88 114.3(6)
O90 C89 H89A 108.7
O90 C89 H89B 108.7
C88 C89 H89A 108.7
C88 C89 H89B 108.7
H89A C89 H89B 107.6
O90A C89A C88A 105.8(7)
O90A C89A H89C 110.6
O90A C89A H89D 110.6
C88A C89A H89C 110.6
C88A C89A H89D 110.6
H89C C89A H89D 108.7
O90 C91 H91A 111.1
O90 C91 H91B 111.1
O90 C91 C92 103.1(6)
H91A C91 H91B 109.1
C92 C91 H91A 111.1
C92 C91 H91B 111.1
O90A C91A H91C 111.5
O90A C91A H91D 111.5
O90A C91A C92A 101.2(7)
H91C C91A H91D 109.4
C92A C91A H91C 111.5
C92A C91A H91D 111.5
O93 C92 C91 103.6(6)
O93 C92 H92A 111.0
O93 C92 H92B 111.0
C91 C92 H92A 111.0
C91 C92 H92B 111.0
H92A C92 H92B 109.0
O93 C92A C91A 108.9(6)
O93 C92A H92C 109.9
O93 C92A H92D 109.9
C91A C92A H92C 109.9
C91A C92A H92D 109.9
H92C C92A H92D 108.3
O93 C94 H94A 110.0
O93 C94 H94B 110.0
O93 C94 C95 108.3(2)
H94A C94 H94B 108.4
C95 C94 H94A 110.0
C95 C94 H94B 110.0
O96 C95 C94 113.1(2)
O96 C95 H95A 109.0
O96 C95 H95B 109.0
C94 C95 H95A 109.0
C94 C95 H95B 109.0
H95A C95 H95B 107.8
O96 C97 C98 125.4(2)
O96 C97 C102 114.9(2)
C98 C97 C102 119.7(3)
C97 C98 H98 119.7
C99 C98 C97 120.6(3)
C99 C98 H98 119.7
C98 C99 H99 120.1
C100 C99 C98 119.8(3)
C100 C99 H99 120.1
C99 C100 H100 119.4
C99 C100 C101 121.1(3)
C101 C100 H100 119.4
C100 C101 H101 120.1
C102 C101 C100 119.8(3)
C102 C101 H101 120.1
O71 C102 C97 114.9(2)
C101 C102 O71 126.0(3)
C101 C102 C97 119.0(3)

loop_
_geom_bond_atom_site_label_1
_geom_bond_atom_site_label_2
_geom_bond_distance
Ir1 H1A 1.529(17)
Ir1 H1B 1.529(18)
Ir1 P31 2.3103(5)
Ir1 P51 2.2950(5)
Ir1 N2 2.1511(19)
Ir1 N13 2.1373(18)
P31 C32 1.835(2)
P31 C38 1.832(2)
P31 C44 1.822(2)
P51 C52 1.829(2)
P51 C58 1.826(2)
P51 C64 1.820(2)
N2 C3 1.342(3)
N2 C7 1.354(3)
N13 C8 1.360(3)
N13 C12 1.344(3)
N15 H15A 0.9100
N15 H15B 0.9100
N15 C14 1.501(3)
N15 C16 1.510(3)
C3 H3 0.9500
C3 C4 1.377(4)
C4 H4 0.9500
C4 C5 1.377(5)
C5 H5 0.9500
C5 C6 1.382(4)
C6 H6 0.9500
C6 C7 1.390(4)
C7 C8 1.469(3)
C8 C9 1.395(3)
C9 H9 0.9500
C9 C10 1.374(4)
C10 H10 0.9500
C10 C11 1.389(4)
C11 C12 1.387(3)
C11 C14 1.507(3)
C12 H12 0.9500
C14 H14A 0.9900
C14 H14B 0.9900
C16 H16A 0.9900
C16 H16B 0.9900
C16 C17 1.505(3)
C17 C18 1.388(4)
C17 C22 1.386(4)
C18 H18 0.9500
C18 C19 1.394(3)
C19 C20 1.399(4)
C19 C23 1.533(4)
C20 H20 0.9500
C20 C21 1.385(4)
C21 C22 1.394(3)
C21 C27 1.537(4)
C22 H22 0.9500
C23 C24 1.537(5)
C23 C25 1.536(4)
C23 C26 1.519(5)
C24 H24A 0.9800
C24 H24B 0.9800
C24 H24C 0.9800
C25 H25A 0.9800
C25 H25B 0.9800
C25 H25C 0.9800
C26 H26A 0.9800
C26 H26B 0.9800
C26 H26C 0.9800
C27 C28 1.502(5)
C27 C28A 1.480(6)
C27 C29 1.530(5)
C27 C29A 1.509(6)
C27 C30 1.550(5)
C27 C30A 1.552(6)
C28 H28A 0.9800
C28 H28B 0.9800
C28 H28C 0.9800
C28A H28D 0.9800
C28A H28E 0.9800
C28A H28F 0.9800
C29 H29A 0.9800
C29 H29B 0.9800
C29 H29C 0.9800
C29A H29D 0.9800
C29A H29E 0.9800
C29A H29F 0.9800
C30 H30A 0.9800
C30 H30B 0.9800
C30 H30C 0.9800
C30A H30D 0.9800
C30A H30E 0.9800
C30A H30F 0.9800
C32 C33 1.388(3)
C32 C37 1.396(3)
C33 H33 0.9500
C33 C34 1.395(3)
C34 H34 0.9500
C34 C35 1.379(4)
C35 H35 0.9500
C35 C36 1.375(4)
C36 H36 0.9500
C36 C37 1.383(3)
C37 H37 0.9500
C38 C39 1.390(3)
C38 C43 1.401(3)
C39 H39 0.9500
C39 C40 1.387(3)
C40 H40 0.9500
C40 C41 1.377(4)
C41 H41 0.9500
C41 C42 1.380(4)
C42 H42 0.9500
C42 C43 1.385(4)
C43 H43 0.9500
C44 C45 1.387(4)
C44 C49 1.392(3)
C45 H45 0.9500
C45 C46 1.390(4)
C46 H46 0.9500
C46 C47 1.375(5)
C47 H47 0.9500
C47 C48 1.370(5)
C48 H48 0.9500
C48 C49 1.389(4)
C49 H49 0.9500
C52 C53 1.386(3)
C52 C57 1.392(3)
C53 H53 0.9500
C53 C54 1.388(4)
C54 H54 0.9500
C54 C55 1.376(4)
C55 H55 0.9500
C55 C56 1.365(4)
C56 H56 0.9500
C56 C57 1.387(3)
C57 H57 0.9500
C58 C59 1.393(3)
C58 C63 1.391(3)
C59 H59 0.9500
C59 C60 1.387(4)
C60 H60 0.9500
C60 C61 1.380(4)
C61 H61 0.9500
C61 C62 1.380(4)
C62 H62 0.9500
C62 C63 1.387(3)
C63 H63 0.9500
C64 C65 1.395(3)
C64 C69 1.380(3)
C65 H65 0.9500
C65 C66 1.386(3)
C66 H66 0.9500
C66 C67 1.376(4)
C67 H67 0.9500
C67 C68 1.381(4)
C68 H68 0.9500
C68 C69 1.394(4)
C69 H69 0.9500
F101 C207 1.296(5)
F102 C207 1.343(5)
F103 C207 1.296(5)
F104 C208 1.291(4)
F105 C208 1.306(4)
F106 C208 1.308(4)
F107 C215 1.268(4)
F108 C215 1.393(4)
F109 C215 1.281(4)
F110 C216 1.338(4)
F111 C216 1.296(4)
F112 C216 1.293(4)
F113 C223 1.345(5)
F114 C223 1.334(5)
F115 C223 1.305(5)
F116 C224 1.330(3)
F117 C224 1.341(4)
F118 C224 1.339(4)
F119 C231 1.339(4)
F120 C231 1.313(5)
F121 C231 1.293(5)
F122 C232 1.331(3)
F123 C232 1.345(3)
F124 C232 1.331(3)
F201 C207 1.319(5)
F202 C207 1.332(5)
F203 C207 1.288(5)
F207 C215 1.248(4)
F208 C215 1.397(5)
F209 C215 1.278(5)
F210 C216 1.340(5)
F211 C216 1.299(5)
F212 C216 1.283(5)
F213 C323 1.332(7)
F214 C323 1.327(7)
F215 C323 1.324(7)
F219 C231 1.333(6)
F220 C231 1.298(5)
F221 C231 1.299(6)
C201 C202 1.397(4)
C201 C206 1.397(3)
C201 B200 1.642(4)
C202 H202 0.9500
C202 C203 1.394(4)
C203 C204 1.386(4)
C203 C207 1.487(4)
C204 H204 0.9500
C204 C205 1.377(4)
C205 C206 1.398(4)
C205 C208 1.490(4)
C206 H206 0.9500
C209 C210 1.395(3)
C209 C214 1.404(3)
C209 B200 1.648(3)
C210 H210 0.9500
C210 C211 1.386(3)
C211 C212 1.382(4)
C211 C215 1.495(4)
C212 H212 0.9500
C212 C213 1.383(3)
C213 C214 1.389(3)
C213 C216 1.494(4)
C214 H214 0.9500
C217 C218 1.405(4)
C217 C222 1.387(4)
C217 B200 1.636(4)
C218 H218 0.9500
C218 C219 1.374(5)
C219 C220 1.380(5)
C219 C223 1.525(5)
C219 C323 1.509(9)
C220 H220 0.9500
C220 C221 1.383(4)
C221 C222 1.387(4)
C221 C224 1.471(5)
C222 H222 0.9500
C225 C226 1.397(4)
C225 C230 1.391(3)
C225 B200 1.641(4)
C226 H226 0.9500
C226 C227 1.390(4)
C227 C228 1.381(4)
C227 C231 1.497(4)
C228 H228 0.9500
C228 C229 1.374(4)
C229 C230 1.392(3)
C229 C232 1.484(4)
C230 H230 0.9500
F301 C407 1.298(4)
F302 C407 1.326(4)
F303 C407 1.323(4)
F304 C408 1.320(6)
F305 C408 1.343(6)
F306 C408 1.321(6)
F307 C415 1.322(4)
F308 C415 1.320(4)
F309 C415 1.329(4)
F310 C416 1.339(4)
F311 C416 1.341(4)
F312 C416 1.321(4)
F313 C423 1.323(5)
F314 C423 1.303(5)
F315 C423 1.305(5)
F316 C424 1.314(4)
F317 C424 1.307(4)
F318 C424 1.305(4)
F319 C431 1.279(4)
F320 C431 1.309(4)
F321 C431 1.388(4)
F322 C432 1.347(4)
F323 C432 1.344(5)
F324 C432 1.273(5)
F404 C508 1.345(6)
F405 C508 1.317(6)
F406 C508 1.321(6)
F413 C423 1.312(5)
F414 C423 1.305(5)
F415 C423 1.302(5)
F419 C431 1.280(5)
F420 C431 1.267(5)
F421 C431 1.414(5)
F422 C432 1.367(5)
F423 C432 1.342(4)
F424 C432 1.275(5)
C401 C402 1.394(3)
C401 C406 1.389(4)
C401 B400 1.631(4)
C402 H402 0.9500
C402 C403 1.389(4)
C403 C404 1.369(4)
C403 C407 1.495(4)
C404 H404 0.9500
C404 C405 1.386(5)
C405 C406 1.387(4)
C405 C408 1.542(7)
C405 C508 1.535(7)
C406 H406 0.9500
C409 C410 1.396(4)
C409 C414 1.403(4)
C409 B400 1.635(4)
C410 H410 0.9500
C410 C411 1.403(4)
C411 C412 1.380(5)
C411 C415 1.492(5)
C412 H412 0.9500
C412 C413 1.380(5)
C413 C414 1.382(4)
C413 C416 1.514(5)
C414 H414 0.9500
C417 C418 1.405(4)
C417 C422 1.395(3)
C417 B400 1.640(4)
C418 H418 0.9500
C418 C419 1.382(4)
C419 C420 1.381(4)
C419 C423 1.489(5)
C420 H420 0.9500
C420 C421 1.376(4)
C421 C422 1.389(4)
C421 C424 1.491(4)
C422 H422 0.9500
C425 C426 1.400(3)
C425 C430 1.397(3)
C425 B400 1.633(3)
C426 H426 0.9500
C426 C427 1.380(4)
C427 C428 1.386(4)
C427 C431 1.494(4)
C428 H428 0.9500
C428 C429 1.376(4)
C429 C430 1.391(3)
C429 C432 1.491(4)
C430 H430 0.9500
O71 C72 1.434(3)
O71 C102 1.382(3)
O74 C73 1.418(4)
O74 C75 1.419(3)
O77 C76 1.428(3)
O77 C78 1.414(4)
O80 C79 1.423(5)
O80 C81 1.377(4)
O87 C86 1.355(4)
O87 C88 1.450(6)
O87 C88A 1.442(6)
O90 C89 1.425(6)
O90 C91 1.419(6)
O90A C89A 1.428(6)
O90A C91A 1.429(6)
O93 C92 1.442(6)
O93 C92A 1.426(6)
O93 C94 1.404(3)
O96 C95 1.433(3)
O96 C97 1.374(3)
C72 H72A 0.9900
C72 H72B 0.9900
C72 C73 1.493(4)
C73 H73A 0.9900
C73 H73B 0.9900
C75 H75A 0.9900
C75 H75B 0.9900
C75 C76 1.487(5)
C76 H76A 0.9900
C76 H76B 0.9900
C78 H78A 0.9900
C78 H78B 0.9900
C78 C79 1.490(5)
C79 H79A 0.9900
C79 H79B 0.9900
C81 C82 1.371(6)
C81 C86 1.397(5)
C82 H82 0.9500
C82 C83 1.378(6)
C83 H83 0.9500
C83 C84 1.359(7)
C84 H84 0.9500
C84 C85 1.360(6)
C85 H85 0.9500
C85 C86 1.379(5)
C88 H88A 0.9900
C88 H88B 0.9900
C88 C89 1.526(7)
C88A H88C 0.9900
C88A H88D 0.9900
C88A C89A 1.530(8)
C89 H89A 0.9900
C89 H89B 0.9900
C89A H89C 0.9900
C89A H89D 0.9900
C91 H91A 0.9900
C91 H91B 0.9900
C91 C92 1.562(7)
C91A H91C 0.9900
C91A H91D 0.9900
C91A C92A 1.552(8)
C92 H92A 0.9900
C92 H92B 0.9900
C92A H92C 0.9900
C92A H92D 0.9900
C94 H94A 0.9900
C94 H94B 0.9900
C94 C95 1.504(4)
C95 H95A 0.9900
C95 H95B 0.9900
C97 C98 1.386(4)
C97 C102 1.392(4)
C98 H98 0.9500
C98 C99 1.376(4)
C99 H99 0.9500
C99 C100 1.343(5)
C100 H100 0.9500
C100 C101 1.394(5)
C101 H101 0.9500
C101 C102 1.381(4)

loop_
_smtbx_masks_void_nr
_smtbx_masks_void_average_x
_smtbx_masks_void_average_y
_smtbx_masks_void_average_z
_smtbx_masks_void_volume
_smtbx_masks_void_count_electrons
1 0.000 0.000 0.000 114.6 40.3
2 0.047 0.234 0.799 35.2 0.0
3 -0.047 0.766 0.201 35.2 0.0
4 0.500 0.500 0.500 520.4 70.3
